data_1551670
loop_
_publ_author_name
'SAKIYAMA, Hiroshi'
'YUZAWA, Hidetaka'
'YOSHIOKA, Daisuke'
'MIKURIYA, Masahiro'

_publ_section_title
;
 Structural Feature of an Octakis-DMSO Cerium(III) Complex: Tetragonal
 Antiprismatic Coordination Geometry along the &lt;i&gt;c&lt;/i&gt; Axis
;
_journal_issue 0
_journal_name_full 'X-ray Structure Analysis Online'
_journal_page_first 19
_journal_paper_doi 10.2116/xraystruct.30.19
_journal_volume 30
_journal_year 2014
_chemical_formula_sum 'C88 H108 B3 Ce O8 S8'
_chemical_formula_weight 1722.77
_space_group_IT_number 29
_space_group_name_Hall 'P 2c -2ac'
_space_group_name_H-M_alt 'P c a 21'
_symmetry_cell_setting orthorhombic
_symmetry_space_group_name_Hall 'P 2c -2ac'
_symmetry_space_group_name_H-M 'P c a 21'
_atom_sites_solution_hydrogens geom
_atom_sites_solution_primary direct
_atom_sites_solution_secondary difmap
_audit_creation_method SHELXL-97
_cell_angle_alpha 90.00
_cell_angle_beta 90.00
_cell_angle_gamma 90.00
_cell_formula_units_Z 8
_cell_length_a 27.657(3)
_cell_length_b 23.834(3)
_cell_length_c 26.529(3)
_cell_measurement_temperature 90(2)
_cell_volume 17487(4)
_computing_cell_refinement 'Bruker SMART'
_computing_data_collection 'Bruker SMART'
_computing_data_reduction 'Bruker SAINT'
_computing_molecular_graphics 'Bruker SHELXL'
_computing_publication_material 'Bruker SHELXL'
_computing_structure_refinement 'SHELXL-97 (Sheldrick, 1997)'
_computing_structure_solution 'SHELXS-97 (Sheldrick, 1990)'
_diffrn_ambient_temperature 90(2)
_diffrn_measured_fraction_theta_full 1.000
_diffrn_measured_fraction_theta_max 0.929
_diffrn_measurement_device_type 'CCD area detector'
_diffrn_measurement_method 'psi and omega scans'
_diffrn_radiation_monochromator graphite
_diffrn_radiation_source 'fine-focus sealed tube'
_diffrn_radiation_type MoK\a
_diffrn_radiation_wavelength 0.71073
_diffrn_reflns_av_R_equivalents 0.0663
_diffrn_reflns_av_sigmaI/netI 0.1063
_diffrn_reflns_limit_h_max 35
_diffrn_reflns_limit_h_min -29
_diffrn_reflns_limit_k_max 31
_diffrn_reflns_limit_k_min -31
_diffrn_reflns_limit_l_max 32
_diffrn_reflns_limit_l_min -33
_diffrn_reflns_number 105421
_diffrn_reflns_theta_full 25.00
_diffrn_reflns_theta_max 28.53
_diffrn_reflns_theta_min 0.85
_exptl_absorpt_coefficient_mu 0.765
_exptl_absorpt_correction_T_max 0.8939
_exptl_absorpt_correction_T_min 0.8318
_exptl_absorpt_correction_type empirical
_exptl_absorpt_process_details SADABS
_exptl_crystal_colour colorless
_exptl_crystal_density_diffrn 1.309
_exptl_crystal_density_method 'not measured'
_exptl_crystal_description block
_exptl_crystal_F_000 7208
_exptl_crystal_size_max 0.25
_exptl_crystal_size_mid 0.20
_exptl_crystal_size_min 0.15
_refine_diff_density_max 1.097
_refine_diff_density_min -1.086
_refine_diff_density_rms 0.097
_refine_ls_abs_structure_details 'Flack H D (1983), Acta Cryst. A39, 876-881'
_refine_ls_abs_structure_Flack 0.497(7)
_refine_ls_extinction_method none
_refine_ls_goodness_of_fit_ref 1.055
_refine_ls_hydrogen_treatment constr
_refine_ls_matrix_type full
_refine_ls_number_parameters 1965
_refine_ls_number_reflns 39168
_refine_ls_number_restraints 1
_refine_ls_restrained_S_all 1.055
_refine_ls_R_factor_all 0.0764
_refine_ls_R_factor_gt 0.0569
_refine_ls_shift/su_max 0.001
_refine_ls_shift/su_mean 0.000
_refine_ls_structure_factor_coef Fsqd
_refine_ls_weighting_details 'calc w=1/[\s^2^(Fo^2^)+(0.0130P)^2^+0.4368P] where P=(Fo^2^+2Fc^2^)/3'
_refine_ls_weighting_scheme calc
_refine_ls_wR_factor_gt 0.0855
_refine_ls_wR_factor_ref 0.0906
_reflns_number_gt 31909
_reflns_number_total 39168
_reflns_threshold_expression >2sigma(I)
_cod_data_source_file 30_19_1.txt
_cod_data_source_block cedmsob
_cod_depositor_comments
;
The following automatic conversions were performed:

'_symmetry_cell_setting' value 'Orthorhombic' changed to
'orthorhombic' according to
/home/andrius/struct/COD-crude-data/automatic-downloads/current/J-STAGE/lib/dictionaries/cif_core.dic
dictionary named 'cif_core.dic' version 2.4.2 from 2011-04-26.

Automatic conversion script
Id: cif_fix_values 6524 2018-11-02 12:15:13Z antanas 
;
_cod_original_cell_volume 17487(3)
_cod_original_sg_symbol_H-M Pca2(1)
_cod_database_code 1551670

loop_
_symmetry_equiv_pos_as_xyz
'x, y, z'
'-x, -y, z+1/2'
'x+1/2, -y, z'
'-x+1/2, y, z+1/2'

loop_
_atom_site_label
_atom_site_type_symbol
_atom_site_fract_x
_atom_site_fract_y
_atom_site_fract_z
_atom_site_U_iso_or_equiv
_atom_site_adp_type
_atom_site_occupancy
_atom_site_symmetry_multiplicity
_atom_site_calc_flag
_atom_site_refinement_flags
_atom_site_disorder_assembly
_atom_site_disorder_group
Ce1 Ce 0.045885(9) 0.017770(11) 0.201603(10) 0.01317(6) Uani 1 1 d . A .
Ce2 Ce 0.294067(9) 0.516778(12) 0.395287(10) 0.01340(6) Uani 1 1 d . . .
S1 S -0.02169(5) -0.04186(6) 0.10560(5) 0.0193(3) Uani 1 1 d . . .
S2 S 0.03125(5) 0.13191(5) 0.29466(5) 0.0194(3) Uani 1 1 d . . .
S3 S 0.07090(5) -0.12522(5) 0.24744(5) 0.0185(3) Uani 1 1 d . . .
S4 S -0.01179(5) 0.13046(5) 0.12930(5) 0.0166(3) Uani 1 1 d . . .
S5A S 0.12665(6) -0.07069(8) 0.11035(7) 0.0170(6) Uani 0.702(4) 1 d P A 1
S5B S 0.14515(18) -0.0546(2) 0.14599(19) 0.0314(17) Uani 0.298(4) 1 d P A 2
S6 S 0.11613(5) 0.14272(6) 0.15798(5) 0.0205(3) Uani 1 1 d . A .
S7 S -0.02587(5) -0.00739(6) 0.31820(5) 0.0201(3) Uani 1 1 d . A .
S8 S 0.14878(4) -0.02142(6) 0.28277(5) 0.0191(3) Uani 1 1 d . A .
S9 S 0.37780(5) 0.61541(6) 0.46029(5) 0.0238(3) Uani 1 1 d . . .
S10 S 0.39980(5) 0.56039(6) 0.32004(5) 0.0194(3) Uani 1 1 d . . .
S11 S 0.25138(5) 0.40846(6) 0.48092(5) 0.0221(3) Uani 1 1 d . . .
S12 S 0.34712(5) 0.38864(5) 0.34273(5) 0.0181(3) Uani 1 1 d . . .
S13 S 0.21705(5) 0.58442(6) 0.48306(5) 0.0207(3) Uani 1 1 d . . .
S14 S 0.25456(5) 0.63510(6) 0.32109(6) 0.0282(3) Uani 1 1 d . . .
S15 S 0.21568(5) 0.48905(6) 0.28238(6) 0.0258(3) Uani 1 1 d . . .
S16 S 0.39699(5) 0.46697(6) 0.46478(5) 0.0203(3) Uani 1 1 d . . .
O1 O -0.01464(12) -0.04714(14) 0.16271(13) 0.0198(8) Uani 1 1 d . . .
O2 O 0.05645(12) 0.10819(15) 0.24837(14) 0.0223(9) Uani 1 1 d . . .
O3 O 0.04630(12) -0.06836(14) 0.25473(13) 0.0180(8) Uani 1 1 d . . .
O4 O -0.01458(12) 0.07307(14) 0.15558(13) 0.0174(8) Uani 1 1 d . . .
O5 O 0.08599(12) -0.04763(16) 0.14430(14) 0.0249(9) Uani 1 1 d . . .
O6 O 0.09475(12) 0.08427(14) 0.15038(13) 0.0188(8) Uani 1 1 d . . .
O7 O -0.01521(12) 0.02448(13) 0.26999(13) 0.0208(8) Uani 1 1 d . . .
O8 O 0.12747(13) 0.01070(15) 0.23824(14) 0.0241(9) Uani 1 1 d . . .
O9 O 0.33542(12) 0.57379(15) 0.46068(13) 0.0222(9) Uani 1 1 d . . .
O10 O 0.37501(12) 0.52550(15) 0.36118(13) 0.0213(8) Uani 1 1 d . . .
O11 O 0.24061(12) 0.45726(15) 0.44525(14) 0.0227(9) Uani 1 1 d . . .
O12 O 0.30400(12) 0.42865(15) 0.34446(14) 0.0201(8) Uani 1 1 d . . .
O13 O 0.23391(12) 0.58262(15) 0.42828(13) 0.0215(9) Uani 1 1 d . . .
O14 O 0.29719(13) 0.60102(17) 0.34088(15) 0.0351(11) Uani 1 1 d . . .
O15 O 0.22657(15) 0.50706(17) 0.33558(17) 0.0450(13) Uani 1 1 d . . .
O16 O 0.34704(12) 0.45205(14) 0.44387(13) 0.0181(8) Uani 1 1 d . . .
B1 B 0.0179(2) 0.2511(3) 0.4588(2) 0.0189(13) Uani 1 1 d . . .
B2 B 0.2801(2) 0.0038(2) 0.4361(2) 0.0147(13) Uani 1 1 d . . .
B3 B 0.2351(2) 0.7548(2) 0.6365(2) 0.0165(13) Uani 1 1 d . . .
B4 B 0.5273(2) 0.5237(3) 0.1669(2) 0.0160(12) Uani 1 1 d . . .
B5 B 0.5135(2) 0.2284(2) 0.4400(2) 0.0135(12) Uani 1 1 d . . .
B6 B 0.2266(2) 0.2790(2) 0.6421(2) 0.0159(12) Uani 1 1 d . . .
C1 C -0.08531(17) -0.0328(2) 0.0975(2) 0.0269(13) Uani 1 1 d . . .
H1A H -0.0947 0.0047 0.1092 0.040 Uiso 1 1 calc R . .
H1B H -0.1026 -0.0613 0.1171 0.040 Uiso 1 1 calc R . .
H1C H -0.0935 -0.0368 0.0617 0.040 Uiso 1 1 calc R . .
C2 C -0.0163(2) -0.1113(2) 0.0818(2) 0.0327(15) Uani 1 1 d . . .
H2A H 0.0176 -0.1233 0.0836 0.049 Uiso 1 1 calc R . .
H2B H -0.0272 -0.1123 0.0466 0.049 Uiso 1 1 calc R . .
H2C H -0.0363 -0.1367 0.1020 0.049 Uiso 1 1 calc R . .
C3 C 0.06318(19) 0.1955(2) 0.3071(2) 0.0268(13) Uani 1 1 d . . .
H3A H 0.0954 0.1866 0.3204 0.040 Uiso 1 1 calc R . .
H3B H 0.0453 0.2176 0.3320 0.040 Uiso 1 1 calc R . .
H3C H 0.0664 0.2170 0.2759 0.040 Uiso 1 1 calc R . .
C4 C -0.02346(18) 0.1617(2) 0.2720(2) 0.0286(14) Uani 1 1 d . . .
H4A H -0.0461 0.1316 0.2631 0.043 Uiso 1 1 calc R . .
H4B H -0.0167 0.1846 0.2422 0.043 Uiso 1 1 calc R . .
H4C H -0.0378 0.1852 0.2984 0.043 Uiso 1 1 calc R . .
C5 C 0.06755(19) -0.1565(2) 0.30788(19) 0.0253(13) Uani 1 1 d . . .
H5A H 0.0898 -0.1372 0.3309 0.038 Uiso 1 1 calc R . .
H5B H 0.0766 -0.1961 0.3055 0.038 Uiso 1 1 calc R . .
H5C H 0.0345 -0.1534 0.3208 0.038 Uiso 1 1 calc R . .
C6 C 0.0274(2) -0.1687(2) 0.2155(2) 0.0353(16) Uani 1 1 d . . .
H6A H 0.0246 -0.1568 0.1803 0.053 Uiso 1 1 calc R . .
H6B H -0.0041 -0.1652 0.2321 0.053 Uiso 1 1 calc R . .
H6C H 0.0380 -0.2079 0.2168 0.053 Uiso 1 1 calc R . .
C7 C -0.07369(17) 0.1466(2) 0.11621(19) 0.0217(12) Uani 1 1 d . . .
H7A H -0.0903 0.1559 0.1477 0.033 Uiso 1 1 calc R . .
H7B H -0.0893 0.1140 0.1006 0.033 Uiso 1 1 calc R . .
H7C H -0.0753 0.1786 0.0931 0.033 Uiso 1 1 calc R . .
C8 C 0.00847(18) 0.1155(2) 0.06664(18) 0.0211(12) Uani 1 1 d . . .
H8A H 0.0429 0.1057 0.0674 0.032 Uiso 1 1 calc R . .
H8B H 0.0038 0.1487 0.0454 0.032 Uiso 1 1 calc R . .
H8C H -0.0101 0.0841 0.0529 0.032 Uiso 1 1 calc R . .
C9 C 0.16063(19) -0.0101(2) 0.0928(2) 0.0297(14) Uani 1 1 d . . .
H9A H 0.1423 0.0118 0.0680 0.045 Uiso 1 1 calc R A 1
H9B H 0.1915 -0.0217 0.0781 0.045 Uiso 1 1 calc R A 1
H9C H 0.1667 0.0130 0.1228 0.045 Uiso 1 1 calc R A 1
C10A C 0.1683(3) -0.0998(4) 0.1538(3) 0.034(2) Uani 0.702(4) 1 d P A 1
H10A H 0.1551 -0.1346 0.1677 0.051 Uiso 0.702(4) 1 calc PR A 1
H10B H 0.1740 -0.0730 0.1812 0.051 Uiso 0.702(4) 1 calc PR A 1
H10C H 0.1989 -0.1077 0.1366 0.051 Uiso 0.702(4) 1 calc PR A 1
C10B C 0.1493(8) -0.1165(9) 0.1142(9) 0.043(6) Uani 0.298(4) 1 d P A 2
H10D H 0.1419 -0.1476 0.1371 0.065 Uiso 0.298(4) 1 calc PR A 2
H10E H 0.1822 -0.1210 0.1010 0.065 Uiso 0.298(4) 1 calc PR A 2
H10F H 0.1262 -0.1166 0.0862 0.065 Uiso 0.298(4) 1 calc PR A 2
C11 C 0.16505(16) 0.1341(2) 0.2010(2) 0.0263(12) Uani 1 1 d . . .
H11A H 0.1523 0.1267 0.2348 0.039 Uiso 1 1 calc R A .
H11B H 0.1846 0.1684 0.2016 0.039 Uiso 1 1 calc R . .
H11C H 0.1852 0.1024 0.1902 0.039 Uiso 1 1 calc R . .
C12 C 0.1507(2) 0.1551(2) 0.1019(2) 0.0323(15) Uani 1 1 d . . .
H12A H 0.1287 0.1610 0.0734 0.049 Uiso 1 1 calc R A .
H12B H 0.1714 0.1226 0.0951 0.049 Uiso 1 1 calc R . .
H12C H 0.1708 0.1885 0.1065 0.049 Uiso 1 1 calc R . .
C13 C -0.0671(2) -0.0613(2) 0.3009(2) 0.0377(16) Uani 1 1 d . . .
H13A H -0.0501 -0.0899 0.2812 0.057 Uiso 1 1 calc R A .
H13B H -0.0932 -0.0452 0.2806 0.057 Uiso 1 1 calc R . .
H13C H -0.0806 -0.0784 0.3314 0.057 Uiso 1 1 calc R . .
C14 C -0.06654(19) 0.0363(2) 0.3522(2) 0.0291(14) Uani 1 1 d . . .
H14A H -0.0492 0.0692 0.3649 0.044 Uiso 1 1 calc R A .
H14B H -0.0801 0.0153 0.3806 0.044 Uiso 1 1 calc R . .
H14C H -0.0927 0.0484 0.3299 0.044 Uiso 1 1 calc R . .
C15 C 0.21109(17) -0.0020(2) 0.2832(2) 0.0222(12) Uani 1 1 d . . .
H15A H 0.2277 -0.0202 0.2550 0.033 Uiso 1 1 calc R A .
H15B H 0.2259 -0.0140 0.3150 0.033 Uiso 1 1 calc R . .
H15C H 0.2139 0.0388 0.2799 0.033 Uiso 1 1 calc R . .
C16 C 0.1285(2) 0.0165(3) 0.3364(2) 0.0337(15) Uani 1 1 d . . .
H16A H 0.0938 0.0100 0.3413 0.051 Uiso 1 1 calc R A .
H16B H 0.1343 0.0567 0.3312 0.051 Uiso 1 1 calc R . .
H16C H 0.1463 0.0039 0.3663 0.051 Uiso 1 1 calc R . .
C17 C 0.4051(2) 0.6100(2) 0.5212(2) 0.0352(15) Uani 1 1 d . . .
H17A H 0.4218 0.5739 0.5241 0.053 Uiso 1 1 calc R . .
H17B H 0.3800 0.6125 0.5472 0.053 Uiso 1 1 calc R . .
H17C H 0.4283 0.6406 0.5257 0.053 Uiso 1 1 calc R . .
C18 C 0.3519(2) 0.6828(2) 0.4681(2) 0.0342(15) Uani 1 1 d . . .
H18A H 0.3347 0.6935 0.4372 0.051 Uiso 1 1 calc R . .
H18B H 0.3775 0.7102 0.4749 0.051 Uiso 1 1 calc R . .
H18C H 0.3291 0.6821 0.4964 0.051 Uiso 1 1 calc R . .
C19 C 0.45958(19) 0.5329(3) 0.3181(2) 0.0371(16) Uani 1 1 d . . .
H19A H 0.4775 0.5455 0.3479 0.056 Uiso 1 1 calc R . .
H19B H 0.4759 0.5461 0.2876 0.056 Uiso 1 1 calc R . .
H19C H 0.4582 0.4918 0.3178 0.056 Uiso 1 1 calc R . .
C20 C 0.3779(2) 0.5302(3) 0.2624(2) 0.0386(17) Uani 1 1 d . . .
H20A H 0.3442 0.5413 0.2571 0.058 Uiso 1 1 calc R . .
H20B H 0.3800 0.4892 0.2644 0.058 Uiso 1 1 calc R . .
H20C H 0.3977 0.5435 0.2342 0.058 Uiso 1 1 calc R . .
C21 C 0.19765(17) 0.3674(2) 0.4814(2) 0.0240(13) Uani 1 1 d . . .
H21A H 0.1946 0.3475 0.4492 0.036 Uiso 1 1 calc R . .
H21B H 0.1696 0.3920 0.4862 0.036 Uiso 1 1 calc R . .
H21C H 0.1992 0.3401 0.5090 0.036 Uiso 1 1 calc R . .
C22 C 0.2479(2) 0.4388(2) 0.5415(2) 0.0291(14) Uani 1 1 d . . .
H22A H 0.2759 0.4633 0.5469 0.044 Uiso 1 1 calc R . .
H22B H 0.2477 0.4091 0.5671 0.044 Uiso 1 1 calc R . .
H22C H 0.2181 0.4609 0.5443 0.044 Uiso 1 1 calc R . .
C23 C 0.33976(18) 0.3520(2) 0.28448(19) 0.0225(12) Uani 1 1 d . . .
H23A H 0.3472 0.3773 0.2564 0.034 Uiso 1 1 calc R . .
H23B H 0.3063 0.3389 0.2815 0.034 Uiso 1 1 calc R . .
H23C H 0.3618 0.3198 0.2836 0.034 Uiso 1 1 calc R . .
C24 C 0.3312(2) 0.3319(2) 0.3840(2) 0.0381(16) Uani 1 1 d . . .
H24A H 0.3333 0.3446 0.4191 0.057 Uiso 1 1 calc R . .
H24B H 0.3536 0.3006 0.3788 0.057 Uiso 1 1 calc R . .
H24C H 0.2981 0.3197 0.3768 0.057 Uiso 1 1 calc R . .
C25 C 0.2019(2) 0.6560(2) 0.4937(2) 0.0294(14) Uani 1 1 d . . .
H25A H 0.2316 0.6784 0.4952 0.044 Uiso 1 1 calc R . .
H25B H 0.1844 0.6594 0.5256 0.044 Uiso 1 1 calc R . .
H25C H 0.1815 0.6695 0.4661 0.044 Uiso 1 1 calc R . .
C26 C 0.15792(17) 0.5541(2) 0.4820(2) 0.0269(13) Uani 1 1 d . . .
H26A H 0.1605 0.5136 0.4763 0.040 Uiso 1 1 calc R . .
H26B H 0.1390 0.5711 0.4548 0.040 Uiso 1 1 calc R . .
H26C H 0.1419 0.5610 0.5144 0.040 Uiso 1 1 calc R . .
C27 C 0.2686(2) 0.7054(2) 0.3351(2) 0.0419(17) Uani 1 1 d . . .
H27A H 0.2654 0.7117 0.3715 0.063 Uiso 1 1 calc R . .
H27B H 0.2464 0.7303 0.3170 0.063 Uiso 1 1 calc R . .
H27C H 0.3019 0.7134 0.3247 0.063 Uiso 1 1 calc R . .
C28 C 0.2635(2) 0.6368(2) 0.2545(2) 0.0455(18) Uani 1 1 d . . .
H28A H 0.2569 0.5997 0.2404 0.068 Uiso 1 1 calc R . .
H28B H 0.2970 0.6475 0.2472 0.068 Uiso 1 1 calc R . .
H28C H 0.2415 0.6644 0.2395 0.068 Uiso 1 1 calc R . .
C29 C 0.15848(18) 0.5184(2) 0.2700(2) 0.0298(14) Uani 1 1 d . . .
H29A H 0.1616 0.5592 0.2665 0.045 Uiso 1 1 calc R . .
H29B H 0.1365 0.5098 0.2979 0.045 Uiso 1 1 calc R . .
H29C H 0.1456 0.5026 0.2387 0.045 Uiso 1 1 calc R . .
C30 C 0.19839(19) 0.4177(2) 0.2865(2) 0.0275(13) Uani 1 1 d . . .
H30A H 0.2269 0.3946 0.2935 0.041 Uiso 1 1 calc R . .
H30B H 0.1839 0.4059 0.2545 0.041 Uiso 1 1 calc R . .
H30C H 0.1748 0.4131 0.3138 0.041 Uiso 1 1 calc R . .
C31 C 0.39445(19) 0.4456(3) 0.52906(19) 0.0300(14) Uani 1 1 d . . .
H31A H 0.3740 0.4718 0.5480 0.045 Uiso 1 1 calc R . .
H31B H 0.4271 0.4457 0.5433 0.045 Uiso 1 1 calc R . .
H31C H 0.3808 0.4078 0.5312 0.045 Uiso 1 1 calc R . .
C32 C 0.43515(19) 0.4133(3) 0.4418(2) 0.0403(18) Uani 1 1 d . . .
H32A H 0.4406 0.4187 0.4057 0.060 Uiso 1 1 calc R . .
H32B H 0.4199 0.3767 0.4475 0.060 Uiso 1 1 calc R . .
H32C H 0.4662 0.4146 0.4596 0.060 Uiso 1 1 calc R . .
C33 C 0.04922(19) 0.3027(2) 0.43417(19) 0.0176(12) Uani 1 1 d . . .
C34 C 0.03200(19) 0.3583(2) 0.4352(2) 0.0206(12) Uani 1 1 d . . .
H34A H 0.0015 0.3649 0.4506 0.025 Uiso 1 1 calc R . .
C35 C 0.0562(2) 0.4039(2) 0.41532(19) 0.0239(13) Uani 1 1 d . . .
H35A H 0.0433 0.4407 0.4186 0.029 Uiso 1 1 calc R . .
C36 C 0.09998(19) 0.3949(2) 0.3904(2) 0.0268(13) Uani 1 1 d . . .
H36A H 0.1171 0.4256 0.3761 0.032 Uiso 1 1 calc R . .
C37 C 0.11815(19) 0.3413(2) 0.38653(19) 0.0241(13) Uani 1 1 d . . .
H37A H 0.1476 0.3349 0.3691 0.029 Uiso 1 1 calc R . .
C38 C 0.09335(18) 0.2960(2) 0.40828(18) 0.0215(12) Uani 1 1 d . . .
H38A H 0.1068 0.2595 0.4054 0.026 Uiso 1 1 calc R . .
C39 C 0.05236(18) 0.1950(2) 0.4634(2) 0.0176(12) Uani 1 1 d . . .
C40 C 0.08989(19) 0.1927(2) 0.4992(2) 0.0240(13) Uani 1 1 d . . .
H40A H 0.0949 0.2240 0.5208 0.029 Uiso 1 1 calc R . .
C41 C 0.11980(19) 0.1463(2) 0.5042(2) 0.0267(13) Uani 1 1 d . . .
H41A H 0.1447 0.1466 0.5289 0.032 Uiso 1 1 calc R . .
C42 C 0.11405(19) 0.0994(2) 0.4735(2) 0.0235(13) Uani 1 1 d . . .
H42A H 0.1346 0.0677 0.4770 0.028 Uiso 1 1 calc R . .
C43 C 0.0776(2) 0.1003(2) 0.4379(2) 0.0277(13) Uani 1 1 d . . .
H43A H 0.0725 0.0688 0.4166 0.033 Uiso 1 1 calc R . .
C44 C 0.04863(19) 0.1471(2) 0.4333(2) 0.0228(12) Uani 1 1 d . . .
H44A H 0.0244 0.1468 0.4079 0.027 Uiso 1 1 calc R . .
C45 C 0.00207(18) 0.2690(2) 0.51656(19) 0.0167(11) Uani 1 1 d . . .
C46 C 0.03134(19) 0.3040(2) 0.5464(2) 0.0201(12) Uani 1 1 d . . .
H46A H 0.0597 0.3196 0.5318 0.024 Uiso 1 1 calc R . .
C47 C 0.02085(19) 0.3168(2) 0.5959(2) 0.0221(12) Uani 1 1 d . . .
H47A H 0.0418 0.3407 0.6144 0.027 Uiso 1 1 calc R . .
C48 C -0.02016(19) 0.2949(2) 0.6191(2) 0.0225(12) Uani 1 1 d . . .
H48A H -0.0271 0.3031 0.6534 0.027 Uiso 1 1 calc R . .
C49 C -0.05060(19) 0.2611(2) 0.5910(2) 0.0255(13) Uani 1 1 d . . .
H49A H -0.0795 0.2469 0.6056 0.031 Uiso 1 1 calc R . .
C50 C -0.03883(18) 0.2480(2) 0.5417(2) 0.0221(12) Uani 1 1 d . . .
H50A H -0.0596 0.2233 0.5238 0.027 Uiso 1 1 calc R . .
C51 C -0.03033(19) 0.2399(2) 0.42408(19) 0.0189(12) Uani 1 1 d . . .
C52 C -0.04788(18) 0.2762(2) 0.38653(19) 0.0199(11) Uani 1 1 d . . .
H52A H -0.0297 0.3090 0.3791 0.024 Uiso 1 1 calc R . .
C53 C -0.09013(19) 0.2671(2) 0.3596(2) 0.0240(13) Uani 1 1 d . . .
H53A H -0.1006 0.2936 0.3353 0.029 Uiso 1 1 calc R . .
C54 C -0.1169(2) 0.2193(2) 0.3685(2) 0.0257(13) Uani 1 1 d . . .
H54A H -0.1459 0.2127 0.3503 0.031 Uiso 1 1 calc R . .
C55 C -0.10097(19) 0.1807(2) 0.4044(2) 0.0241(13) Uani 1 1 d . . .
H55A H -0.1191 0.1476 0.4108 0.029 Uiso 1 1 calc R . .
C56 C -0.0583(2) 0.1910(2) 0.4310(2) 0.0239(13) Uani 1 1 d . . .
H56A H -0.0476 0.1639 0.4547 0.029 Uiso 1 1 calc R . .
C57 C 0.25204(17) 0.0131(2) 0.49036(19) 0.0138(10) Uani 1 1 d . . .
C58 C 0.25197(18) 0.0649(2) 0.5153(2) 0.0196(12) Uani 1 1 d . . .
H58A H 0.2669 0.0960 0.4991 0.024 Uiso 1 1 calc R . .
C59 C 0.23149(18) 0.0733(2) 0.5620(2) 0.0203(12) Uani 1 1 d . . .
H59A H 0.2322 0.1096 0.5769 0.024 Uiso 1 1 calc R . .
C60 C 0.20996(18) 0.0295(2) 0.5872(2) 0.0225(13) Uani 1 1 d . . .
H60A H 0.1964 0.0348 0.6198 0.027 Uiso 1 1 calc R . .
C61 C 0.20861(18) -0.0224(2) 0.5640(2) 0.0212(12) Uani 1 1 d . . .
H61A H 0.1926 -0.0528 0.5801 0.025 Uiso 1 1 calc R . .
C62 C 0.23036(17) -0.0306(2) 0.51726(18) 0.0166(11) Uani 1 1 d . . .
H62A H 0.2305 -0.0672 0.5031 0.020 Uiso 1 1 calc R . .
C63 C 0.27137(17) 0.05569(19) 0.3961(2) 0.0148(10) Uani 1 1 d . . .
C64 C 0.23266(17) 0.0929(2) 0.3972(2) 0.0206(11) Uani 1 1 d . . .
H64A H 0.2105 0.0908 0.4245 0.025 Uiso 1 1 calc R . .
C65 C 0.2252(2) 0.1332(2) 0.3598(2) 0.0280(14) Uani 1 1 d . . .
H65A H 0.1982 0.1578 0.3621 0.034 Uiso 1 1 calc R . .
C66 C 0.2563(2) 0.1377(2) 0.3198(2) 0.0270(13) Uani 1 1 d . . .
H66A H 0.2511 0.1650 0.2943 0.032 Uiso 1 1 calc R . .
C67 C 0.29577(18) 0.1013(2) 0.3173(2) 0.0215(12) Uani 1 1 d . . .
H67A H 0.3178 0.1034 0.2899 0.026 Uiso 1 1 calc R . .
C68 C 0.30245(17) 0.0620(2) 0.35508(19) 0.0173(11) Uani 1 1 d . . .
H68A H 0.3298 0.0380 0.3530 0.021 Uiso 1 1 calc R . .
C69 C 0.26035(16) -0.0510(2) 0.40515(17) 0.0122(10) Uani 1 1 d . . .
C70 C 0.21203(18) -0.0682(2) 0.40732(18) 0.0178(12) Uani 1 1 d . . .
H70A H 0.1908 -0.0489 0.4295 0.021 Uiso 1 1 calc R . .
C71 C 0.19347(18) -0.1117(2) 0.37911(19) 0.0180(12) Uani 1 1 d . . .
H71A H 0.1605 -0.1222 0.3825 0.022 Uiso 1 1 calc R . .
C72 C 0.2232(2) -0.1399(2) 0.3458(2) 0.0233(12) Uani 1 1 d . . .
H72A H 0.2108 -0.1699 0.3260 0.028 Uiso 1 1 calc R . .
C73 C 0.2712(2) -0.1240(2) 0.34155(19) 0.0214(12) Uani 1 1 d . . .
H73A H 0.2919 -0.1426 0.3183 0.026 Uiso 1 1 calc R . .
C74 C 0.28898(18) -0.0814(2) 0.37119(18) 0.0165(11) Uani 1 1 d . . .
H74A H 0.3223 -0.0721 0.3685 0.020 Uiso 1 1 calc R . .
C75 C 0.33656(19) -0.0007(2) 0.45256(19) 0.0155(11) Uani 1 1 d . . .
C76 C 0.36698(18) 0.0466(2) 0.45608(18) 0.0172(11) Uani 1 1 d . . .
H76A H 0.3551 0.0821 0.4457 0.021 Uiso 1 1 calc R . .
C77 C 0.41394(18) 0.0426(2) 0.47430(19) 0.0219(12) Uani 1 1 d . . .
H77A H 0.4334 0.0754 0.4759 0.026 Uiso 1 1 calc R . .
C78 C 0.43271(18) -0.0075(2) 0.4899(2) 0.0245(13) Uani 1 1 d . . .
H78A H 0.4648 -0.0093 0.5025 0.029 Uiso 1 1 calc R . .
C79 C 0.40480(17) -0.0552(2) 0.48737(18) 0.0195(11) Uani 1 1 d . . .
H79A H 0.4175 -0.0903 0.4981 0.023 Uiso 1 1 calc R . .
C80 C 0.35770(17) -0.0515(2) 0.46889(18) 0.0179(11) Uani 1 1 d . . .
H80A H 0.3389 -0.0848 0.4672 0.022 Uiso 1 1 calc R . .
C81 C 0.20280(18) 0.8033(2) 0.6667(2) 0.0161(11) Uani 1 1 d . . .
C82 C 0.17246(17) 0.7894(2) 0.7067(2) 0.0216(12) Uani 1 1 d . . .
H82A H 0.1684 0.7509 0.7151 0.026 Uiso 1 1 calc R . .
C83 C 0.14812(19) 0.8291(2) 0.7346(2) 0.0250(13) Uani 1 1 d . . .
H83A H 0.1282 0.8177 0.7619 0.030 Uiso 1 1 calc R . .
C84 C 0.1526(2) 0.8854(2) 0.7230(2) 0.0272(13) Uani 1 1 d . . .
H84A H 0.1358 0.9129 0.7421 0.033 Uiso 1 1 calc R . .
C85 C 0.18160(19) 0.9009(2) 0.6838(2) 0.0254(13) Uani 1 1 d . . .
H85A H 0.1857 0.9396 0.6760 0.030 Uiso 1 1 calc R . .
C86 C 0.20534(18) 0.8603(2) 0.6550(2) 0.0228(13) Uani 1 1 d . . .
H86A H 0.2238 0.8719 0.6266 0.027 Uiso 1 1 calc R . .
C87 C 0.20254(18) 0.6973(2) 0.62976(19) 0.0176(12) Uani 1 1 d . . .
C88 C 0.15289(17) 0.7012(2) 0.61881(18) 0.0149(11) Uani 1 1 d . . .
H88A H 0.1383 0.7373 0.6177 0.018 Uiso 1 1 calc R . .
C89 C 0.12408(18) 0.6541(2) 0.60945(19) 0.0185(11) Uani 1 1 d . . .
H89A H 0.0908 0.6591 0.6016 0.022 Uiso 1 1 calc R . .
C90 C 0.14289(19) 0.6008(2) 0.6113(2) 0.0215(12) Uani 1 1 d . . .
H90A H 0.1234 0.5689 0.6043 0.026 Uiso 1 1 calc R . .
C91 C 0.19117(19) 0.5950(2) 0.6238(2) 0.0226(12) Uani 1 1 d . . .
H91A H 0.2048 0.5586 0.6268 0.027 Uiso 1 1 calc R . .
C92 C 0.22016(18) 0.6424(2) 0.63189(19) 0.0206(12) Uani 1 1 d . . .
H92A H 0.2534 0.6369 0.6392 0.025 Uiso 1 1 calc R . .
C93 C 0.24954(19) 0.7778(2) 0.57902(19) 0.0177(11) Uani 1 1 d . . .
C94 C 0.21295(19) 0.7878(2) 0.5431(2) 0.0202(12) Uani 1 1 d . . .
H94A H 0.1802 0.7828 0.5528 0.024 Uiso 1 1 calc R . .
C95 C 0.2231(2) 0.8048(2) 0.4945(2) 0.0232(12) Uani 1 1 d . . .
H95A H 0.1973 0.8105 0.4714 0.028 Uiso 1 1 calc R . .
C96 C 0.2702(2) 0.8137(2) 0.4790(2) 0.0295(14) Uani 1 1 d . . .
H96A H 0.2772 0.8251 0.4454 0.035 Uiso 1 1 calc R . .
C97 C 0.3065(2) 0.8057(3) 0.5135(2) 0.0405(18) Uani 1 1 d . . .
H97A H 0.3390 0.8126 0.5040 0.049 Uiso 1 1 calc R . .
C98 C 0.29613(19) 0.7873(2) 0.5623(2) 0.0300(14) Uani 1 1 d . . .
H98A H 0.3222 0.7811 0.5850 0.036 Uiso 1 1 calc R . .
C99 C 0.28456(18) 0.7430(2) 0.67031(19) 0.0174(11) Uani 1 1 d . . .
C100 C 0.29425(18) 0.7681(2) 0.71681(19) 0.0182(11) Uani 1 1 d . . .
H10G H 0.2723 0.7957 0.7290 0.022 Uiso 1 1 calc R . .
C101 C 0.33432(18) 0.7549(2) 0.7462(2) 0.0216(12) Uani 1 1 d . . .
H10H H 0.3391 0.7733 0.7776 0.026 Uiso 1 1 calc R . .
C102 C 0.36735(19) 0.7150(2) 0.7298(2) 0.0206(12) Uani 1 1 d . . .
H10I H 0.3941 0.7046 0.7503 0.025 Uiso 1 1 calc R . .
C103 C 0.36053(18) 0.6908(2) 0.6835(2) 0.0202(12) Uani 1 1 d . . .
H10J H 0.3831 0.6640 0.6714 0.024 Uiso 1 1 calc R . .
C104 C 0.32065(18) 0.70514(19) 0.65403(19) 0.0171(11) Uani 1 1 d . . .
H10K H 0.3176 0.6888 0.6215 0.021 Uiso 1 1 calc R . .
C105 C 0.50716(17) 0.47011(19) 0.1998(2) 0.0169(10) Uani 1 1 d . . .
C106 C 0.53301(19) 0.4481(3) 0.2407(2) 0.0274(14) Uani 1 1 d . . .
H10L H 0.5634 0.4642 0.2488 0.033 Uiso 1 1 calc R . .
C107 C 0.5164(2) 0.4041(3) 0.2699(2) 0.0357(16) Uani 1 1 d . . .
H10M H 0.5354 0.3906 0.2971 0.043 Uiso 1 1 calc R . .
C108 C 0.4725(2) 0.3797(2) 0.2595(2) 0.0282(14) Uani 1 1 d . . .
H10N H 0.4608 0.3496 0.2796 0.034 Uiso 1 1 calc R . .
C109 C 0.4459(2) 0.3993(3) 0.2201(2) 0.0322(15) Uani 1 1 d . . .
H10O H 0.4158 0.3822 0.2122 0.039 Uiso 1 1 calc R . .
C110 C 0.46238(18) 0.4443(2) 0.19113(19) 0.0220(12) Uani 1 1 d . . .
H11D H 0.4426 0.4579 0.1646 0.026 Uiso 1 1 calc R . .
C111 C 0.58595(18) 0.5172(2) 0.15714(18) 0.0154(11) Uani 1 1 d . . .
C112 C 0.61762(18) 0.5634(2) 0.15419(18) 0.0171(11) Uani 1 1 d . . .
H11E H 0.6049 0.6001 0.1581 0.020 Uiso 1 1 calc R . .
C113 C 0.66687(18) 0.5570(2) 0.14571(19) 0.0197(12) Uani 1 1 d . . .
H11F H 0.6873 0.5890 0.1451 0.024 Uiso 1 1 calc R . .
C114 C 0.68636(18) 0.5044(2) 0.1381(2) 0.0220(12) Uani 1 1 d . . .
H11G H 0.7201 0.4998 0.1327 0.026 Uiso 1 1 calc R . .
C115 C 0.6555(2) 0.4579(2) 0.1386(2) 0.0255(13) Uani 1 1 d . . .
H11H H 0.6680 0.4214 0.1326 0.031 Uiso 1 1 calc R . .
C116 C 0.60630(19) 0.4654(2) 0.14795(19) 0.0182(12) Uani 1 1 d . . .
H11I H 0.5859 0.4333 0.1480 0.022 Uiso 1 1 calc R . .
C117 C 0.51448(16) 0.58027(19) 0.2000(2) 0.0153(10) Uani 1 1 d . . .
C118 C 0.46992(17) 0.6081(2) 0.19553(19) 0.0172(11) Uani 1 1 d . . .
H11J H 0.4474 0.5951 0.1711 0.021 Uiso 1 1 calc R . .
C119 C 0.45738(19) 0.6538(2) 0.22525(19) 0.0218(12) Uani 1 1 d . . .
H11K H 0.4271 0.6717 0.2204 0.026 Uiso 1 1 calc R . .
C120 C 0.4886(2) 0.6733(2) 0.2618(2) 0.0255(13) Uani 1 1 d . . .
H12D H 0.4801 0.7048 0.2819 0.031 Uiso 1 1 calc R . .
C121 C 0.53216(19) 0.6466(2) 0.2687(2) 0.0261(13) Uani 1 1 d . . .
H12E H 0.5536 0.6591 0.2943 0.031 Uiso 1 1 calc R . .
C122 C 0.54510(18) 0.6011(2) 0.23835(19) 0.0190(12) Uani 1 1 d . . .
H12F H 0.5755 0.5835 0.2437 0.023 Uiso 1 1 calc R . .
C123 C 0.50268(17) 0.5248(2) 0.1105(2) 0.0161(11) Uani 1 1 d . . .
C124 C 0.49568(17) 0.4754(2) 0.0825(2) 0.0208(12) Uani 1 1 d . . .
H12G H 0.5049 0.4407 0.0972 0.025 Uiso 1 1 calc R . .
C125 C 0.47606(18) 0.4747(2) 0.0346(2) 0.0215(12) Uani 1 1 d . . .
H12H H 0.4714 0.4401 0.0176 0.026 Uiso 1 1 calc R . .
C126 C 0.46329(18) 0.5239(2) 0.0117(2) 0.0192(12) Uani 1 1 d . . .
H12I H 0.4494 0.5236 -0.0210 0.023 Uiso 1 1 calc R . .
C127 C 0.47067(18) 0.5738(2) 0.03642(19) 0.0212(12) Uani 1 1 d . . .
H12J H 0.4622 0.6081 0.0205 0.025 Uiso 1 1 calc R . .
C128 C 0.49050(17) 0.5744(2) 0.08451(18) 0.0157(11) Uani 1 1 d . . .
H12K H 0.4961 0.6095 0.1005 0.019 Uiso 1 1 calc R . .
C129 C 0.49201(18) 0.2508(2) 0.49527(19) 0.0168(11) Uani 1 1 d . . .
C130 C 0.52341(19) 0.2602(2) 0.5363(2) 0.0191(12) Uani 1 1 d . . .
H13D H 0.5573 0.2574 0.5307 0.023 Uiso 1 1 calc R . .
C131 C 0.50728(19) 0.2734(2) 0.5843(2) 0.0229(12) Uani 1 1 d . . .
H13E H 0.5300 0.2782 0.6108 0.027 Uiso 1 1 calc R . .
C132 C 0.45923(19) 0.2796(2) 0.5938(2) 0.0224(12) Uani 1 1 d . . .
H13F H 0.4480 0.2881 0.6267 0.027 Uiso 1 1 calc R . .
C133 C 0.42714(19) 0.2732(2) 0.5540(2) 0.0297(14) Uani 1 1 d . . .
H13G H 0.3935 0.2781 0.5597 0.036 Uiso 1 1 calc R . .
C134 C 0.44337(19) 0.2599(2) 0.5066(2) 0.0232(12) Uani 1 1 d . . .
H13H H 0.4203 0.2567 0.4802 0.028 Uiso 1 1 calc R . .
C135 C 0.46959(17) 0.22217(19) 0.3979(2) 0.0171(10) Uani 1 1 d . . .
C136 C 0.42766(18) 0.19030(19) 0.40771(19) 0.0172(12) Uani 1 1 d . . .
H13I H 0.4245 0.1726 0.4396 0.021 Uiso 1 1 calc R . .
C137 C 0.39102(19) 0.1838(2) 0.3729(2) 0.0230(12) Uani 1 1 d . . .
H13J H 0.3627 0.1635 0.3818 0.028 Uiso 1 1 calc R . .
C138 C 0.39503(18) 0.2064(2) 0.3252(2) 0.0223(12) Uani 1 1 d . . .
H13K H 0.3702 0.2009 0.3010 0.027 Uiso 1 1 calc R . .
C139 C 0.43578(17) 0.2371(2) 0.31336(19) 0.0190(11) Uani 1 1 d . . .
H13L H 0.4393 0.2525 0.2805 0.023 Uiso 1 1 calc R . .
C140 C 0.47192(18) 0.2457(2) 0.34956(19) 0.0177(11) Uani 1 1 d . . .
H14D H 0.4990 0.2684 0.3410 0.021 Uiso 1 1 calc R . .
C141 C 0.55386(17) 0.2745(2) 0.41908(18) 0.0154(11) Uani 1 1 d . . .
C142 C 0.54207(19) 0.3316(2) 0.41825(19) 0.0197(12) Uani 1 1 d . . .
H14E H 0.5123 0.3430 0.4329 0.024 Uiso 1 1 calc R . .
C143 C 0.57125(19) 0.3722(2) 0.3975(2) 0.0244(12) Uani 1 1 d . . .
H14F H 0.5617 0.4105 0.3983 0.029 Uiso 1 1 calc R . .
C144 C 0.6148(2) 0.3568(2) 0.37517(19) 0.0275(14) Uani 1 1 d . . .
H14G H 0.6352 0.3841 0.3601 0.033 Uiso 1 1 calc R . .
C145 C 0.6276(2) 0.3010(2) 0.3756(2) 0.0253(13) Uani 1 1 d . . .
H14H H 0.6574 0.2898 0.3610 0.030 Uiso 1 1 calc R . .
C146 C 0.59787(17) 0.2611(2) 0.3968(2) 0.0199(11) Uani 1 1 d . . .
H14I H 0.6078 0.2229 0.3961 0.024 Uiso 1 1 calc R . .
C147 C 0.53992(18) 0.1666(2) 0.44899(19) 0.0180(12) Uani 1 1 d . . .
C148 C 0.58396(19) 0.1621(2) 0.47612(19) 0.0206(12) Uani 1 1 d . . .
H14J H 0.5986 0.1953 0.4887 0.025 Uiso 1 1 calc R . .
C149 C 0.60642(19) 0.1109(2) 0.4850(2) 0.0224(13) Uani 1 1 d . . .
H14K H 0.6360 0.1101 0.5031 0.027 Uiso 1 1 calc R . .
C150 C 0.58696(19) 0.0614(2) 0.4682(2) 0.0243(13) Uani 1 1 d . . .
H15D H 0.6020 0.0264 0.4753 0.029 Uiso 1 1 calc R . .
C151 C 0.54470(19) 0.0643(2) 0.4405(2) 0.0219(12) Uani 1 1 d . . .
H15E H 0.5306 0.0308 0.4278 0.026 Uiso 1 1 calc R . .
C152 C 0.52246(18) 0.1156(2) 0.43112(18) 0.0175(11) Uani 1 1 d . . .
H15F H 0.4938 0.1158 0.4114 0.021 Uiso 1 1 calc R . .
C153 C 0.24556(17) 0.2662(2) 0.58492(19) 0.0157(11) Uani 1 1 d . . .
C154 C 0.28361(18) 0.2947(2) 0.5616(2) 0.0215(12) Uani 1 1 d . . .
H15G H 0.2993 0.3238 0.5798 0.026 Uiso 1 1 calc R . .
C155 C 0.29979(19) 0.2829(2) 0.5134(2) 0.0246(13) Uani 1 1 d . . .
H15H H 0.3266 0.3028 0.5000 0.030 Uiso 1 1 calc R . .
C156 C 0.2774(2) 0.2429(2) 0.4849(2) 0.0280(13) Uani 1 1 d . . .
H15I H 0.2889 0.2344 0.4521 0.034 Uiso 1 1 calc R . .
C157 C 0.2381(2) 0.2149(2) 0.5044(2) 0.0268(14) Uani 1 1 d . . .
H15J H 0.2211 0.1882 0.4845 0.032 Uiso 1 1 calc R . .
C158 C 0.22336(19) 0.2264(2) 0.5538(2) 0.0199(12) Uani 1 1 d . . .
H15K H 0.1967 0.2059 0.5670 0.024 Uiso 1 1 calc R . .
C159 C 0.18583(18) 0.2328(2) 0.65920(18) 0.0165(11) Uani 1 1 d . . .
C160 C 0.19860(19) 0.1773(2) 0.6680(2) 0.0195(12) Uani 1 1 d . . .
H16D H 0.2316 0.1670 0.6639 0.023 Uiso 1 1 calc R . .
C161 C 0.1661(2) 0.1358(2) 0.68243(18) 0.0244(13) Uani 1 1 d . . .
H16E H 0.1771 0.0986 0.6885 0.029 Uiso 1 1 calc R . .
C162 C 0.1176(2) 0.1489(2) 0.6879(2) 0.0309(15) Uani 1 1 d . . .
H16F H 0.0948 0.1210 0.6971 0.037 Uiso 1 1 calc R . .
C163 C 0.1033(2) 0.2032(3) 0.6799(2) 0.0306(14) Uani 1 1 d . . .
H16G H 0.0701 0.2130 0.6835 0.037 Uiso 1 1 calc R . .
C164 C 0.13673(18) 0.2445(2) 0.66626(19) 0.0233(12) Uani 1 1 d . . .
H16H H 0.1257 0.2819 0.6617 0.028 Uiso 1 1 calc R . .
C165 C 0.20259(17) 0.3416(2) 0.6415(2) 0.0174(12) Uani 1 1 d . . .
C166 C 0.16466(18) 0.3540(2) 0.6079(2) 0.0191(12) Uani 1 1 d . . .
H16I H 0.1547 0.3255 0.5851 0.023 Uiso 1 1 calc R . .
C167 C 0.14134(19) 0.4046(2) 0.6062(2) 0.0245(13) Uani 1 1 d . . .
H16J H 0.1156 0.4105 0.5831 0.029 Uiso 1 1 calc R . .
C168 C 0.15575(19) 0.4472(2) 0.6386(2) 0.0252(13) Uani 1 1 d . . .
H16K H 0.1393 0.4822 0.6383 0.030 Uiso 1 1 calc R . .
C169 C 0.19403(18) 0.4387(2) 0.6711(2) 0.0225(13) Uani 1 1 d . . .
H16L H 0.2052 0.4681 0.6922 0.027 Uiso 1 1 calc R . .
C170 C 0.21609(17) 0.3858(2) 0.67241(19) 0.0172(11) Uani 1 1 d . . .
H17D H 0.2417 0.3800 0.6957 0.021 Uiso 1 1 calc R . .
C171 C 0.27034(17) 0.27675(19) 0.68588(18) 0.0133(11) Uani 1 1 d . . .
C172 C 0.25841(18) 0.2680(2) 0.73637(18) 0.0157(11) Uani 1 1 d . . .
H17E H 0.2256 0.2604 0.7445 0.019 Uiso 1 1 calc R . .
C173 C 0.29175(18) 0.2696(2) 0.7753(2) 0.0213(12) Uani 1 1 d . . .
H17F H 0.2816 0.2634 0.8090 0.026 Uiso 1 1 calc R . .
C174 C 0.33986(18) 0.2802(2) 0.7649(2) 0.0199(12) Uani 1 1 d . . .
H17G H 0.3630 0.2820 0.7913 0.024 Uiso 1 1 calc R . .
C175 C 0.35357(19) 0.2883(2) 0.7155(2) 0.0216(12) Uani 1 1 d . . .
H17H H 0.3867 0.2949 0.7079 0.026 Uiso 1 1 calc R . .
C176 C 0.31992(17) 0.2870(2) 0.67663(19) 0.0168(11) Uani 1 1 d . . .
H17I H 0.3305 0.2932 0.6430 0.020 Uiso 1 1 calc R . .

loop_
_atom_site_aniso_label
_atom_site_aniso_U_11
_atom_site_aniso_U_22
_atom_site_aniso_U_33
_atom_site_aniso_U_23
_atom_site_aniso_U_13
_atom_site_aniso_U_12
Ce1 0.01214(13) 0.01355(13) 0.01380(13) 0.00229(13) -0.00100(11) -0.00070(11)
Ce2 0.01362(14) 0.01420(14) 0.01238(13) 0.00064(13) -0.00051(11) 0.00170(12)
S1 0.0174(7) 0.0222(7) 0.0183(7) 0.0001(5) -0.0027(5) -0.0025(5)
S2 0.0210(7) 0.0189(7) 0.0183(7) -0.0009(5) -0.0001(5) -0.0033(5)
S3 0.0192(7) 0.0171(7) 0.0193(7) 0.0014(5) 0.0013(5) 0.0012(5)
S4 0.0173(7) 0.0166(7) 0.0160(6) 0.0022(5) 0.0016(5) 0.0021(5)
S5A 0.0144(10) 0.0228(11) 0.0138(10) -0.0041(8) 0.0004(7) 0.0025(8)
S5B 0.021(3) 0.046(4) 0.027(3) -0.016(2) -0.001(2) 0.006(2)
S6 0.0185(7) 0.0168(7) 0.0261(7) 0.0045(6) 0.0011(6) -0.0019(5)
S7 0.0202(7) 0.0227(7) 0.0174(7) 0.0019(6) 0.0030(6) -0.0013(6)
S8 0.0160(7) 0.0196(7) 0.0217(7) 0.0018(6) -0.0039(5) -0.0011(5)
S9 0.0211(8) 0.0267(8) 0.0236(7) -0.0034(6) 0.0023(6) -0.0048(6)
S10 0.0178(7) 0.0223(7) 0.0182(7) -0.0005(5) 0.0036(5) -0.0020(5)
S11 0.0161(7) 0.0220(7) 0.0281(8) 0.0081(6) -0.0007(6) -0.0008(5)
S12 0.0201(7) 0.0158(6) 0.0184(7) -0.0014(5) -0.0036(5) 0.0030(5)
S13 0.0207(7) 0.0234(7) 0.0180(7) -0.0008(6) -0.0002(6) 0.0043(6)
S14 0.0251(8) 0.0290(8) 0.0306(8) 0.0153(7) 0.0030(6) 0.0064(6)
S15 0.0209(8) 0.0230(8) 0.0333(9) -0.0033(6) -0.0068(6) 0.0009(6)
S16 0.0156(7) 0.0259(7) 0.0194(7) -0.0001(6) -0.0026(5) 0.0045(5)
O1 0.026(2) 0.0164(19) 0.018(2) -0.0018(15) -0.0016(16) 0.0030(16)
O2 0.016(2) 0.020(2) 0.031(2) -0.0008(17) 0.0066(17) -0.0041(15)
O3 0.020(2) 0.0162(19) 0.018(2) 0.0045(15) -0.0012(15) 0.0036(15)
O4 0.016(2) 0.0179(19) 0.0183(19) 0.0054(15) -0.0038(15) 0.0003(15)
O5 0.017(2) 0.030(2) 0.028(2) 0.0023(17) 0.0048(16) 0.0048(17)
O6 0.019(2) 0.018(2) 0.020(2) 0.0044(15) 0.0026(15) -0.0037(15)
O7 0.027(2) 0.0100(19) 0.025(2) 0.0015(15) 0.0038(16) -0.0023(15)
O8 0.017(2) 0.028(2) 0.028(2) 0.0084(17) -0.0092(16) -0.0045(16)
O9 0.019(2) 0.025(2) 0.023(2) 0.0005(17) -0.0023(16) -0.0061(16)
O10 0.018(2) 0.028(2) 0.018(2) 0.0045(16) 0.0013(15) 0.0011(16)
O11 0.021(2) 0.023(2) 0.024(2) 0.0046(17) -0.0016(16) 0.0024(16)
O12 0.015(2) 0.020(2) 0.025(2) -0.0018(17) -0.0038(16) 0.0016(15)
O13 0.022(2) 0.025(2) 0.017(2) -0.0011(16) 0.0059(16) 0.0066(16)
O14 0.025(2) 0.047(3) 0.033(3) 0.028(2) 0.0066(18) 0.0100(19)
O15 0.046(3) 0.038(3) 0.051(3) -0.023(2) -0.036(2) 0.023(2)
O16 0.0118(19) 0.023(2) 0.020(2) 0.0022(16) -0.0027(15) 0.0005(15)
B1 0.015(3) 0.024(3) 0.018(3) 0.003(3) 0.003(3) -0.002(3)
B2 0.016(3) 0.016(3) 0.013(3) -0.003(2) 0.000(2) -0.005(2)
B3 0.019(3) 0.010(3) 0.020(3) 0.000(2) -0.002(3) 0.000(2)
B4 0.008(3) 0.025(3) 0.015(3) 0.000(2) -0.001(2) 0.001(2)
B5 0.010(3) 0.016(3) 0.015(3) 0.000(2) 0.006(2) 0.002(2)
B6 0.014(3) 0.016(3) 0.018(3) 0.000(2) -0.002(2) -0.002(2)
C1 0.020(3) 0.030(3) 0.031(3) 0.004(3) -0.011(2) 0.001(2)
C2 0.027(3) 0.036(4) 0.035(4) -0.013(3) -0.009(3) 0.007(3)
C3 0.034(3) 0.018(3) 0.029(3) -0.004(2) 0.002(3) -0.009(2)
C4 0.024(3) 0.020(3) 0.041(4) -0.005(3) -0.001(3) 0.004(2)
C5 0.032(3) 0.026(3) 0.018(3) 0.011(2) -0.009(2) -0.002(2)
C6 0.050(4) 0.028(3) 0.028(4) -0.006(3) -0.022(3) 0.004(3)
C7 0.020(3) 0.024(3) 0.021(3) 0.008(2) 0.001(2) 0.008(2)
C8 0.022(3) 0.026(3) 0.015(3) 0.004(2) 0.006(2) 0.006(2)
C9 0.032(3) 0.027(3) 0.030(3) -0.003(3) 0.016(3) -0.008(3)
C10A 0.031(5) 0.047(6) 0.022(5) 0.001(4) -0.005(4) 0.014(4)
C10B 0.044(15) 0.033(13) 0.052(16) 0.012(11) 0.026(12) 0.003(11)
C11 0.015(3) 0.026(3) 0.038(3) 0.013(3) -0.011(3) -0.008(2)
C12 0.033(4) 0.033(4) 0.030(3) 0.009(3) 0.015(3) -0.009(3)
C13 0.038(4) 0.025(3) 0.050(4) -0.012(3) 0.021(3) -0.013(3)
C14 0.033(4) 0.032(3) 0.022(3) -0.004(2) 0.011(2) -0.002(3)
C15 0.011(3) 0.030(3) 0.026(3) 0.004(2) -0.005(2) 0.001(2)
C16 0.038(4) 0.039(4) 0.025(3) -0.013(3) -0.009(3) 0.009(3)
C17 0.038(4) 0.026(3) 0.042(4) -0.006(3) -0.015(3) -0.006(3)
C18 0.042(4) 0.029(3) 0.032(4) -0.003(3) -0.010(3) -0.002(3)
C19 0.014(3) 0.058(5) 0.040(4) 0.018(3) 0.006(3) 0.001(3)
C20 0.038(4) 0.055(5) 0.023(3) -0.005(3) 0.008(3) -0.022(3)
C21 0.015(3) 0.028(3) 0.028(3) 0.006(3) -0.007(2) -0.012(2)
C22 0.037(4) 0.028(3) 0.023(3) 0.007(2) -0.007(3) -0.007(3)
C23 0.027(3) 0.025(3) 0.016(3) -0.006(2) -0.005(2) 0.002(2)
C24 0.067(5) 0.026(3) 0.021(3) 0.007(3) 0.012(3) 0.008(3)
C25 0.037(4) 0.023(3) 0.028(3) -0.005(2) 0.002(3) 0.004(3)
C26 0.018(3) 0.034(3) 0.028(3) -0.003(3) 0.001(2) 0.002(2)
C27 0.040(4) 0.040(4) 0.046(4) -0.006(3) -0.019(3) 0.011(3)
C28 0.076(5) 0.025(3) 0.035(4) 0.009(3) 0.005(3) 0.015(3)
C29 0.028(3) 0.032(3) 0.029(3) -0.007(3) -0.015(3) 0.006(3)
C30 0.025(3) 0.021(3) 0.036(4) -0.007(3) 0.007(3) -0.004(2)
C31 0.026(3) 0.043(4) 0.021(3) 0.001(3) -0.007(2) 0.006(3)
C32 0.022(3) 0.062(5) 0.037(4) -0.029(3) -0.014(3) 0.023(3)
C33 0.022(3) 0.023(3) 0.008(3) 0.000(2) -0.001(2) -0.006(2)
C34 0.018(3) 0.028(3) 0.016(3) -0.003(2) 0.001(2) -0.005(2)
C35 0.038(4) 0.019(3) 0.015(3) -0.002(2) -0.003(2) -0.003(2)
C36 0.034(3) 0.032(3) 0.015(3) 0.004(3) 0.002(3) -0.016(3)
C37 0.028(3) 0.031(3) 0.014(3) -0.005(2) 0.003(2) -0.007(2)
C38 0.022(3) 0.024(3) 0.019(3) -0.005(2) -0.004(2) -0.004(2)
C39 0.016(3) 0.019(3) 0.017(3) -0.002(2) 0.005(2) -0.005(2)
C40 0.020(3) 0.025(3) 0.027(3) -0.007(2) 0.002(2) -0.004(2)
C41 0.016(3) 0.020(3) 0.044(4) 0.004(3) 0.001(3) -0.002(2)
C42 0.023(3) 0.022(3) 0.026(3) 0.007(2) 0.015(2) 0.002(2)
C43 0.043(4) 0.016(3) 0.024(3) -0.002(2) 0.014(3) -0.002(3)
C44 0.024(3) 0.024(3) 0.021(3) 0.003(2) 0.002(2) -0.001(2)
C45 0.013(3) 0.018(3) 0.019(3) 0.003(2) 0.001(2) -0.002(2)
C46 0.018(3) 0.017(3) 0.025(3) 0.002(2) 0.002(2) 0.001(2)
C47 0.024(3) 0.017(3) 0.026(3) -0.002(2) -0.002(2) -0.002(2)
C48 0.029(3) 0.024(3) 0.015(3) -0.002(2) 0.003(2) 0.007(2)
C49 0.022(3) 0.027(3) 0.028(3) 0.008(3) 0.013(3) 0.003(2)
C50 0.019(3) 0.023(3) 0.025(3) 0.002(2) -0.001(2) 0.001(2)
C51 0.021(3) 0.020(3) 0.015(3) -0.003(2) 0.004(2) 0.001(2)
C52 0.017(3) 0.019(3) 0.024(3) 0.000(2) 0.000(2) -0.002(2)
C53 0.028(3) 0.024(3) 0.020(3) 0.003(2) -0.001(2) -0.002(2)
C54 0.023(3) 0.031(3) 0.023(3) -0.002(3) -0.002(2) -0.004(3)
C55 0.026(3) 0.021(3) 0.025(3) -0.008(2) 0.007(2) -0.007(2)
C56 0.033(4) 0.018(3) 0.021(3) -0.002(2) 0.008(2) -0.001(2)
C57 0.007(2) 0.017(3) 0.017(3) 0.002(2) -0.002(2) 0.004(2)
C58 0.016(3) 0.017(3) 0.025(3) 0.002(2) -0.004(2) 0.002(2)
C59 0.017(3) 0.025(3) 0.019(3) 0.001(2) -0.003(2) 0.006(2)
C60 0.018(3) 0.039(4) 0.011(3) -0.005(2) 0.001(2) 0.007(2)
C61 0.012(3) 0.033(3) 0.019(3) 0.004(2) 0.005(2) 0.002(2)
C62 0.015(3) 0.018(3) 0.017(3) -0.007(2) -0.007(2) 0.001(2)
C63 0.015(3) 0.012(2) 0.018(3) -0.005(2) -0.004(2) -0.0019(18)
C64 0.016(3) 0.023(3) 0.024(3) 0.000(3) 0.001(2) -0.002(2)
C65 0.027(3) 0.020(3) 0.037(4) -0.003(3) -0.013(3) 0.010(2)
C66 0.038(4) 0.020(3) 0.022(3) 0.009(2) -0.013(3) -0.008(3)
C67 0.024(3) 0.022(3) 0.018(3) 0.006(2) -0.001(2) -0.008(2)
C68 0.010(3) 0.021(3) 0.021(3) 0.000(2) -0.008(2) -0.003(2)
C69 0.010(2) 0.017(3) 0.010(3) 0.0074(19) -0.0008(18) 0.0005(19)
C70 0.020(3) 0.020(3) 0.013(3) 0.001(2) 0.001(2) 0.000(2)
C71 0.012(3) 0.025(3) 0.017(3) 0.001(2) -0.005(2) -0.004(2)
C72 0.031(3) 0.015(3) 0.024(3) -0.001(2) -0.011(3) -0.003(2)
C73 0.031(3) 0.017(3) 0.016(3) 0.000(2) 0.001(2) 0.010(2)
C74 0.014(3) 0.020(3) 0.015(3) 0.003(2) 0.000(2) 0.004(2)
C75 0.018(3) 0.020(3) 0.009(3) -0.0016(19) 0.004(2) 0.001(2)
C76 0.018(3) 0.018(3) 0.016(3) 0.005(2) 0.000(2) 0.002(2)
C77 0.016(3) 0.028(3) 0.021(3) 0.004(2) 0.002(2) -0.009(2)
C78 0.008(3) 0.043(4) 0.023(3) 0.001(3) 0.002(2) -0.002(2)
C79 0.018(3) 0.023(3) 0.017(3) -0.001(2) 0.002(2) 0.008(2)
C80 0.017(3) 0.022(3) 0.014(3) -0.006(2) -0.003(2) -0.002(2)
C81 0.014(3) 0.018(3) 0.016(3) -0.001(2) -0.006(2) 0.003(2)
C82 0.020(3) 0.028(3) 0.017(3) 0.005(2) -0.005(2) 0.003(2)
C83 0.017(3) 0.044(4) 0.014(3) -0.001(2) -0.001(2) 0.004(3)
C84 0.031(3) 0.033(3) 0.018(3) -0.005(2) -0.007(2) 0.009(3)
C85 0.030(3) 0.021(3) 0.025(3) -0.006(2) 0.003(2) 0.002(2)
C86 0.021(3) 0.025(3) 0.023(3) -0.001(2) 0.005(2) -0.004(2)
C87 0.020(3) 0.020(3) 0.013(3) 0.000(2) 0.002(2) 0.002(2)
C88 0.011(3) 0.018(3) 0.016(3) 0.005(2) 0.004(2) 0.000(2)
C89 0.013(3) 0.023(3) 0.019(3) 0.001(2) 0.000(2) 0.001(2)
C90 0.020(3) 0.019(3) 0.026(3) 0.007(2) 0.007(2) -0.002(2)
C91 0.024(3) 0.014(3) 0.029(3) 0.005(2) -0.003(2) 0.005(2)
C92 0.005(3) 0.030(3) 0.026(3) -0.001(2) 0.002(2) 0.003(2)
C93 0.026(3) 0.009(2) 0.018(3) 0.000(2) 0.008(2) 0.001(2)
C94 0.018(3) 0.019(3) 0.023(3) 0.001(2) -0.001(2) -0.002(2)
C95 0.033(3) 0.019(3) 0.017(3) 0.003(2) -0.004(2) -0.004(2)
C96 0.050(4) 0.017(3) 0.022(3) 0.006(2) 0.014(3) 0.008(3)
C97 0.021(4) 0.051(4) 0.049(4) 0.026(3) 0.023(3) 0.012(3)
C98 0.016(3) 0.036(4) 0.038(4) 0.017(3) 0.004(3) 0.005(3)
C99 0.013(3) 0.018(3) 0.021(3) 0.004(2) 0.002(2) -0.001(2)
C100 0.018(3) 0.015(3) 0.022(3) 0.003(2) 0.008(2) 0.002(2)
C101 0.021(3) 0.027(3) 0.017(3) -0.005(2) 0.001(2) -0.002(2)
C102 0.017(3) 0.020(3) 0.024(3) 0.002(2) -0.003(2) 0.000(2)
C103 0.010(3) 0.023(3) 0.028(3) 0.006(2) 0.003(2) 0.004(2)
C104 0.022(3) 0.010(3) 0.019(3) 0.001(2) 0.000(2) -0.002(2)
C105 0.017(3) 0.015(3) 0.019(3) -0.003(2) -0.003(2) 0.0057(19)
C106 0.015(3) 0.042(4) 0.026(3) 0.006(3) -0.001(2) -0.001(3)
C107 0.038(4) 0.041(4) 0.028(3) 0.020(3) -0.011(3) 0.010(3)
C108 0.033(4) 0.021(3) 0.031(3) 0.005(2) 0.013(3) -0.006(3)
C109 0.034(4) 0.033(4) 0.029(4) -0.001(3) 0.006(3) -0.008(3)
C110 0.025(3) 0.027(3) 0.014(3) 0.004(2) 0.001(2) 0.002(2)
C111 0.014(3) 0.023(3) 0.009(2) -0.002(2) -0.0037(19) 0.005(2)
C112 0.020(3) 0.020(3) 0.011(3) 0.003(2) -0.002(2) -0.002(2)
C113 0.021(3) 0.020(3) 0.019(3) 0.001(2) 0.000(2) -0.004(2)
C114 0.007(3) 0.032(3) 0.028(3) 0.003(2) -0.003(2) 0.003(2)
C115 0.028(3) 0.021(3) 0.027(3) -0.001(2) -0.006(3) 0.008(2)
C116 0.022(3) 0.012(3) 0.021(3) -0.002(2) -0.005(2) -0.004(2)
C117 0.016(3) 0.016(2) 0.014(2) 0.007(2) 0.007(2) -0.0055(19)
C118 0.017(3) 0.021(3) 0.014(3) -0.001(2) 0.000(2) -0.002(2)
C119 0.020(3) 0.024(3) 0.021(3) 0.004(2) 0.004(2) 0.006(2)
C120 0.033(3) 0.020(3) 0.024(3) -0.004(2) 0.003(3) -0.004(2)
C121 0.022(3) 0.036(4) 0.020(3) -0.003(2) -0.003(2) -0.010(3)
C122 0.010(3) 0.027(3) 0.020(3) -0.003(2) 0.004(2) -0.003(2)
C123 0.006(2) 0.020(3) 0.022(3) -0.002(2) 0.002(2) 0.002(2)
C124 0.013(3) 0.026(3) 0.024(3) 0.002(2) 0.002(2) -0.002(2)
C125 0.018(3) 0.024(3) 0.023(3) -0.010(2) 0.004(2) 0.001(2)
C126 0.015(3) 0.029(3) 0.013(3) 0.002(2) -0.003(2) 0.007(2)
C127 0.022(3) 0.027(3) 0.015(3) 0.006(2) 0.005(2) 0.012(2)
C128 0.017(3) 0.016(3) 0.014(3) -0.004(2) 0.006(2) -0.002(2)
C129 0.018(3) 0.009(2) 0.023(3) 0.002(2) 0.002(2) 0.003(2)
C130 0.016(3) 0.017(3) 0.024(3) 0.001(2) 0.004(2) -0.002(2)
C131 0.025(3) 0.015(3) 0.029(3) -0.002(2) -0.005(2) -0.003(2)
C132 0.028(3) 0.020(3) 0.019(3) 0.001(2) 0.007(2) -0.003(2)
C133 0.016(3) 0.037(4) 0.036(4) -0.004(3) 0.009(3) 0.007(3)
C134 0.019(3) 0.025(3) 0.025(3) -0.001(2) -0.002(2) -0.002(2)
C135 0.015(3) 0.015(3) 0.022(3) -0.003(2) -0.002(2) 0.0036(19)
C136 0.020(3) 0.008(2) 0.024(3) 0.002(2) 0.004(2) 0.002(2)
C137 0.014(3) 0.021(3) 0.034(3) 0.000(2) 0.000(2) 0.003(2)
C138 0.019(3) 0.015(3) 0.033(3) -0.008(2) -0.004(2) 0.003(2)
C139 0.021(3) 0.017(3) 0.019(3) 0.000(2) -0.002(2) 0.007(2)
C140 0.018(3) 0.014(3) 0.021(3) 0.001(2) 0.002(2) 0.006(2)
C141 0.011(3) 0.025(3) 0.010(2) 0.002(2) -0.002(2) 0.001(2)
C142 0.021(3) 0.023(3) 0.015(3) 0.002(2) 0.001(2) -0.001(2)
C143 0.033(3) 0.018(3) 0.022(3) -0.001(2) -0.002(3) -0.003(2)
C144 0.039(4) 0.030(3) 0.014(3) 0.002(2) 0.004(2) -0.017(3)
C145 0.022(3) 0.030(3) 0.024(3) -0.003(2) 0.006(2) -0.006(2)
C146 0.022(3) 0.020(3) 0.017(3) -0.001(2) -0.004(2) -0.001(2)
C147 0.019(3) 0.022(3) 0.013(3) 0.001(2) 0.005(2) -0.001(2)
C148 0.023(3) 0.024(3) 0.014(3) -0.001(2) 0.005(2) -0.002(2)
C149 0.013(3) 0.037(3) 0.017(3) 0.008(2) -0.002(2) 0.009(2)
C150 0.032(3) 0.020(3) 0.021(3) 0.006(2) 0.010(2) 0.007(2)
C151 0.025(3) 0.015(3) 0.026(3) 0.000(2) 0.011(2) -0.002(2)
C152 0.013(3) 0.024(3) 0.015(3) 0.000(2) 0.006(2) -0.002(2)
C153 0.013(3) 0.009(2) 0.025(3) 0.004(2) 0.006(2) 0.007(2)
C154 0.015(3) 0.025(3) 0.024(3) 0.005(2) -0.007(2) 0.001(2)
C155 0.018(3) 0.033(3) 0.023(3) 0.010(2) 0.008(2) 0.003(2)
C156 0.039(4) 0.023(3) 0.022(3) 0.007(2) 0.011(3) 0.009(3)
C157 0.041(4) 0.014(3) 0.026(3) 0.004(2) 0.000(3) -0.005(2)
C158 0.019(3) 0.015(3) 0.026(3) 0.003(2) 0.002(2) 0.000(2)
C159 0.018(3) 0.019(3) 0.013(3) -0.001(2) -0.003(2) -0.001(2)
C160 0.022(3) 0.018(3) 0.018(3) -0.004(2) 0.001(2) 0.005(2)
C161 0.040(4) 0.020(3) 0.013(3) 0.002(2) -0.002(2) -0.001(3)
C162 0.046(4) 0.024(3) 0.022(3) -0.003(2) 0.013(3) -0.021(3)
C163 0.027(3) 0.038(4) 0.027(3) -0.004(3) 0.008(3) -0.008(3)
C164 0.023(3) 0.022(3) 0.024(3) 0.003(2) 0.006(2) -0.005(2)
C165 0.011(3) 0.020(3) 0.021(3) 0.003(2) 0.002(2) 0.002(2)
C166 0.018(3) 0.019(3) 0.020(3) 0.006(2) 0.007(2) -0.004(2)
C167 0.017(3) 0.025(3) 0.031(3) 0.012(3) 0.000(2) 0.001(2)
C168 0.019(3) 0.020(3) 0.037(4) 0.012(3) 0.010(3) 0.003(2)
C169 0.017(3) 0.027(3) 0.024(3) 0.001(2) 0.012(2) -0.007(2)
C170 0.013(3) 0.017(3) 0.022(3) 0.005(2) 0.005(2) 0.001(2)
C171 0.015(3) 0.010(2) 0.015(3) -0.0021(19) -0.001(2) 0.0057(19)
C172 0.016(3) 0.013(3) 0.018(3) -0.004(2) 0.004(2) 0.002(2)
C173 0.028(3) 0.015(3) 0.021(3) -0.002(2) 0.000(2) 0.004(2)
C174 0.018(3) 0.017(3) 0.024(3) -0.004(2) -0.005(2) 0.002(2)
C175 0.021(3) 0.015(3) 0.029(3) -0.002(2) -0.001(2) 0.002(2)
C176 0.015(3) 0.015(3) 0.020(3) 0.000(2) -0.003(2) -0.001(2)

loop_
_atom_type_symbol
_atom_type_description
_atom_type_scat_dispersion_real
_atom_type_scat_dispersion_imag
_atom_type_scat_source
C C 0.0033 0.0016 'International Tables Vol C Tables 4.2.6.8 and 6.1.1.4'
H H 0.0000 0.0000 'International Tables Vol C Tables 4.2.6.8 and 6.1.1.4'
B B 0.0013 0.0007 'International Tables Vol C Tables 4.2.6.8 and 6.1.1.4'
O O 0.0106 0.0060 'International Tables Vol C Tables 4.2.6.8 and 6.1.1.4'
S S 0.1246 0.1234 'International Tables Vol C Tables 4.2.6.8 and 6.1.1.4'
Ce Ce -0.2486 2.6331 'International Tables Vol C Tables 4.2.6.8 and 6.1.1.4'

loop_
_geom_angle_atom_site_label_1
_geom_angle_atom_site_label_2
_geom_angle_atom_site_label_3
_geom_angle
O5 Ce1 O4 110.02(12)
O5 Ce1 O8 77.64(12)
O4 Ce1 O8 149.02(11)
O5 Ce1 O7 143.53(11)
O4 Ce1 O7 82.26(11)
O8 Ce1 O7 109.84(12)
O5 Ce1 O6 79.62(12)
O4 Ce1 O6 75.89(11)
O8 Ce1 O6 76.19(11)
O7 Ce1 O6 136.69(11)
O5 Ce1 O3 79.88(12)
O4 Ce1 O3 136.67(11)
O8 Ce1 O3 73.50(11)
O7 Ce1 O3 69.08(11)
O6 Ce1 O3 146.32(11)
O5 Ce1 O1 69.68(11)
O4 Ce1 O1 70.80(11)
O8 Ce1 O1 137.18(12)
O7 Ce1 O1 83.45(11)
O6 Ce1 O1 122.16(11)
O3 Ce1 O1 74.14(11)
O5 Ce1 O2 143.54(12)
O4 Ce1 O2 82.18(12)
O8 Ce1 O2 75.90(12)
O7 Ce1 O2 70.25(11)
O6 Ce1 O2 70.05(11)
O3 Ce1 O2 115.37(12)
O1 Ce1 O2 144.55(11)
O10 Ce2 O11 144.32(12)
O10 Ce2 O13 134.92(12)
O11 Ce2 O13 76.51(12)
O10 Ce2 O15 117.96(14)
O11 Ce2 O15 80.51(14)
O13 Ce2 O15 76.98(12)
O10 Ce2 O14 71.36(12)
O11 Ce2 O14 144.07(12)
O13 Ce2 O14 73.27(12)
O15 Ce2 O14 74.17(14)
O10 Ce2 O9 77.79(12)
O11 Ce2 O9 102.57(12)
O13 Ce2 O9 73.30(12)
O15 Ce2 O9 148.36(12)
O14 Ce2 O9 86.99(13)
O10 Ce2 O16 72.70(11)
O11 Ce2 O16 73.44(11)
O13 Ce2 O16 127.77(11)
O15 Ce2 O16 136.25(12)
O14 Ce2 O16 141.72(12)
O9 Ce2 O16 72.90(11)
O10 Ce2 O12 76.71(12)
O11 Ce2 O12 82.63(12)
O13 Ce2 O12 143.35(11)
O15 Ce2 O12 70.03(12)
O14 Ce2 O12 111.21(14)
O9 Ce2 O12 141.49(11)
O16 Ce2 O12 72.24(11)
O1 S1 C2 105.3(2)
O1 S1 C1 104.7(2)
C2 S1 C1 98.8(3)
O2 S2 C4 105.4(2)
O2 S2 C3 103.8(2)
C4 S2 C3 98.3(3)
O3 S3 C5 103.6(2)
O3 S3 C6 105.8(2)
C5 S3 C6 98.5(3)
O4 S4 C7 103.4(2)
O4 S4 C8 105.1(2)
C7 S4 C8 99.3(2)
O5 S5A C10A 103.5(3)
O5 S5A C9 104.3(2)
C10A S5A C9 98.2(4)
O5 S5B C10B 98.1(8)
O5 S5B C9 98.9(3)
C10B S5B C9 96.1(8)
O6 S6 C11 105.9(2)
O6 S6 C12 104.3(2)
C11 S6 C12 98.4(3)
O7 S7 C13 105.6(3)
O7 S7 C14 104.9(2)
C13 S7 C14 98.5(3)
O8 S8 C16 104.1(2)
O8 S8 C15 104.3(2)
C16 S8 C15 99.6(3)
O9 S9 C18 106.0(2)
O9 S9 C17 105.6(2)
C18 S9 C17 97.6(3)
O10 S10 C19 103.6(2)
O10 S10 C20 103.8(2)
C19 S10 C20 98.1(3)
O11 S11 C22 104.0(2)
O11 S11 C21 105.1(2)
C22 S11 C21 100.0(3)
O12 S12 C23 104.0(2)
O12 S12 C24 105.1(2)
C23 S12 C24 97.6(3)
O13 S13 C25 104.4(2)
O13 S13 C26 104.7(2)
C25 S13 C26 100.1(3)
O14 S14 C27 105.3(3)
O14 S14 C28 104.3(3)
C27 S14 C28 99.0(3)
O15 S15 C29 104.0(2)
O15 S15 C30 105.6(3)
C29 S15 C30 98.6(3)
O16 S16 C32 104.2(2)
O16 S16 C31 104.2(2)
C32 S16 C31 98.4(3)
S1 O1 Ce1 116.22(19)
S2 O2 Ce1 131.79(19)
S3 O3 Ce1 131.4(2)
S4 O4 Ce1 132.01(19)
S5A O5 S5B 41.8(2)
S5A O5 Ce1 157.2(2)
S5B O5 Ce1 119.9(3)
S6 O6 Ce1 136.0(2)
S7 O7 Ce1 135.7(2)
S8 O8 Ce1 133.9(2)
S9 O9 Ce2 134.5(2)
S10 O10 Ce2 136.5(2)
S11 O11 Ce2 131.3(2)
S12 O12 Ce2 128.59(19)
S13 O13 Ce2 124.4(2)
S14 O14 Ce2 127.3(2)
S15 O15 Ce2 141.5(3)
S16 O16 Ce2 125.12(19)
C33 B1 C51 109.1(4)
C33 B1 C39 109.5(4)
C51 B1 C39 112.2(4)
C33 B1 C45 108.5(4)
C51 B1 C45 110.3(4)
C39 B1 C45 107.2(4)
C75 B2 C69 113.7(4)
C75 B2 C63 111.3(4)
C69 B2 C63 103.1(4)
C75 B2 C57 103.1(4)
C69 B2 C57 112.9(4)
C63 B2 C57 113.1(4)
C87 B3 C99 111.6(4)
C87 B3 C81 109.6(4)
C99 B3 C81 107.5(4)
C87 B3 C93 107.7(4)
C99 B3 C93 110.7(4)
C81 B3 C93 109.8(4)
C123 B4 C105 110.9(4)
C123 B4 C117 112.5(4)
C105 B4 C117 106.2(4)
C123 B4 C111 105.4(4)
C105 B4 C111 110.1(4)
C117 B4 C111 111.7(4)
C135 B5 C141 109.1(4)
C135 B5 C147 109.9(4)
C141 B5 C147 109.9(4)
C135 B5 C129 111.0(4)
C141 B5 C129 108.7(4)
C147 B5 C129 108.2(4)
C165 B6 C153 106.9(4)
C165 B6 C159 109.7(4)
C153 B6 C159 110.6(4)
C165 B6 C171 109.2(4)
C153 B6 C171 113.9(4)
C159 B6 C171 106.5(4)
S1 C1 H1A 109.5
S1 C1 H1B 109.5
H1A C1 H1B 109.5
S1 C1 H1C 109.5
H1A C1 H1C 109.5
H1B C1 H1C 109.5
S1 C2 H2A 109.5
S1 C2 H2B 109.5
H2A C2 H2B 109.5
S1 C2 H2C 109.5
H2A C2 H2C 109.5
H2B C2 H2C 109.5
S2 C3 H3A 109.5
S2 C3 H3B 109.5
H3A C3 H3B 109.5
S2 C3 H3C 109.5
H3A C3 H3C 109.5
H3B C3 H3C 109.5
S2 C4 H4A 109.5
S2 C4 H4B 109.5
H4A C4 H4B 109.5
S2 C4 H4C 109.5
H4A C4 H4C 109.5
H4B C4 H4C 109.5
S3 C5 H5A 109.5
S3 C5 H5B 109.5
H5A C5 H5B 109.5
S3 C5 H5C 109.5
H5A C5 H5C 109.5
H5B C5 H5C 109.5
S3 C6 H6A 109.5
S3 C6 H6B 109.5
H6A C6 H6B 109.5
S3 C6 H6C 109.5
H6A C6 H6C 109.5
H6B C6 H6C 109.5
S4 C7 H7A 109.5
S4 C7 H7B 109.5
H7A C7 H7B 109.5
S4 C7 H7C 109.5
H7A C7 H7C 109.5
H7B C7 H7C 109.5
S4 C8 H8A 109.5
S4 C8 H8B 109.5
H8A C8 H8B 109.5
S4 C8 H8C 109.5
H8A C8 H8C 109.5
H8B C8 H8C 109.5
S5A C9 S5B 36.93(19)
S5A C9 H9A 109.5
S5B C9 H9A 135.3
S5A C9 H9B 109.5
S5B C9 H9B 110.5
H9A C9 H9B 109.5
S5A C9 H9C 109.5
S5B C9 H9C 74.9
H9A C9 H9C 109.5
H9B C9 H9C 109.5
S5A C10A H10A 109.5
S5A C10A H10B 109.5
H10A C10A H10B 109.5
S5A C10A H10C 109.5
H10A C10A H10C 109.5
H10B C10A H10C 109.5
S5B C10B H10D 109.5
S5B C10B H10E 109.5
H10D C10B H10E 109.5
S5B C10B H10F 109.5
H10D C10B H10F 109.5
H10E C10B H10F 109.5
S6 C11 H11A 109.5
S6 C11 H11B 109.5
H11A C11 H11B 109.5
S6 C11 H11C 109.5
H11A C11 H11C 109.5
H11B C11 H11C 109.5
S6 C12 H12A 109.5
S6 C12 H12B 109.5
H12A C12 H12B 109.5
S6 C12 H12C 109.5
H12A C12 H12C 109.5
H12B C12 H12C 109.5
S7 C13 H13A 109.5
S7 C13 H13B 109.5
H13A C13 H13B 109.5
S7 C13 H13C 109.5
H13A C13 H13C 109.5
H13B C13 H13C 109.5
S7 C14 H14A 109.5
S7 C14 H14B 109.5
H14A C14 H14B 109.5
S7 C14 H14C 109.5
H14A C14 H14C 109.5
H14B C14 H14C 109.5
S8 C15 H15A 109.5
S8 C15 H15B 109.5
H15A C15 H15B 109.5
S8 C15 H15C 109.5
H15A C15 H15C 109.5
H15B C15 H15C 109.5
S8 C16 H16A 109.5
S8 C16 H16B 109.5
H16A C16 H16B 109.5
S8 C16 H16C 109.5
H16A C16 H16C 109.5
H16B C16 H16C 109.5
S9 C17 H17A 109.5
S9 C17 H17B 109.5
H17A C17 H17B 109.5
S9 C17 H17C 109.5
H17A C17 H17C 109.5
H17B C17 H17C 109.5
S9 C18 H18A 109.5
S9 C18 H18B 109.5
H18A C18 H18B 109.5
S9 C18 H18C 109.5
H18A C18 H18C 109.5
H18B C18 H18C 109.5
S10 C19 H19A 109.5
S10 C19 H19B 109.5
H19A C19 H19B 109.5
S10 C19 H19C 109.5
H19A C19 H19C 109.5
H19B C19 H19C 109.5
S10 C20 H20A 109.5
S10 C20 H20B 109.5
H20A C20 H20B 109.5
S10 C20 H20C 109.5
H20A C20 H20C 109.5
H20B C20 H20C 109.5
S11 C21 H21A 109.5
S11 C21 H21B 109.5
H21A C21 H21B 109.5
S11 C21 H21C 109.5
H21A C21 H21C 109.5
H21B C21 H21C 109.5
S11 C22 H22A 109.5
S11 C22 H22B 109.5
H22A C22 H22B 109.5
S11 C22 H22C 109.5
H22A C22 H22C 109.5
H22B C22 H22C 109.5
S12 C23 H23A 109.5
S12 C23 H23B 109.5
H23A C23 H23B 109.5
S12 C23 H23C 109.5
H23A C23 H23C 109.5
H23B C23 H23C 109.5
S12 C24 H24A 109.5
S12 C24 H24B 109.5
H24A C24 H24B 109.5
S12 C24 H24C 109.5
H24A C24 H24C 109.5
H24B C24 H24C 109.5
S13 C25 H25A 109.5
S13 C25 H25B 109.5
H25A C25 H25B 109.5
S13 C25 H25C 109.5
H25A C25 H25C 109.5
H25B C25 H25C 109.5
S13 C26 H26A 109.5
S13 C26 H26B 109.5
H26A C26 H26B 109.5
S13 C26 H26C 109.5
H26A C26 H26C 109.5
H26B C26 H26C 109.5
S14 C27 H27A 109.5
S14 C27 H27B 109.5
H27A C27 H27B 109.5
S14 C27 H27C 109.5
H27A C27 H27C 109.5
H27B C27 H27C 109.5
S14 C28 H28A 109.5
S14 C28 H28B 109.5
H28A C28 H28B 109.5
S14 C28 H28C 109.5
H28A C28 H28C 109.5
H28B C28 H28C 109.5
S15 C29 H29A 109.5
S15 C29 H29B 109.5
H29A C29 H29B 109.5
S15 C29 H29C 109.5
H29A C29 H29C 109.5
H29B C29 H29C 109.5
S15 C30 H30A 109.5
S15 C30 H30B 109.5
H30A C30 H30B 109.5
S15 C30 H30C 109.5
H30A C30 H30C 109.5
H30B C30 H30C 109.5
S16 C31 H31A 109.5
S16 C31 H31B 109.5
H31A C31 H31B 109.5
S16 C31 H31C 109.5
H31A C31 H31C 109.5
H31B C31 H31C 109.5
S16 C32 H32A 109.5
S16 C32 H32B 109.5
H32A C32 H32B 109.5
S16 C32 H32C 109.5
H32A C32 H32C 109.5
H32B C32 H32C 109.5
C38 C33 C34 114.0(5)
C38 C33 B1 124.6(5)
C34 C33 B1 121.3(5)
C35 C34 C33 124.8(5)
C35 C34 H34A 117.6
C33 C34 H34A 117.6
C34 C35 C36 118.6(5)
C34 C35 H35A 120.7
C36 C35 H35A 120.7
C37 C36 C35 119.6(5)
C37 C36 H36A 120.2
C35 C36 H36A 120.2
C36 C37 C38 120.3(5)
C36 C37 H37A 119.8
C38 C37 H37A 119.8
C37 C38 C33 122.5(5)
C37 C38 H38A 118.7
C33 C38 H38A 118.7
C44 C39 C40 114.1(5)
C44 C39 B1 125.4(5)
C40 C39 B1 120.5(5)
C41 C40 C39 122.3(5)
C41 C40 H40A 118.8
C39 C40 H40A 118.8
C40 C41 C42 121.1(5)
C40 C41 H41A 119.4
C42 C41 H41A 119.4
C43 C42 C41 118.1(5)
C43 C42 H42A 121.0
C41 C42 H42A 121.0
C44 C43 C42 119.7(5)
C44 C43 H43A 120.2
C42 C43 H43A 120.2
C43 C44 C39 124.7(5)
C43 C44 H44A 117.7
C39 C44 H44A 117.7
C50 C45 C46 114.1(5)
C50 C45 B1 124.2(5)
C46 C45 B1 121.5(5)
C47 C46 C45 123.1(5)
C47 C46 H46A 118.5
C45 C46 H46A 118.5
C46 C47 C48 120.7(5)
C46 C47 H47A 119.7
C48 C47 H47A 119.7
C49 C48 C47 118.5(5)
C49 C48 H48A 120.7
C47 C48 H48A 120.7
C48 C49 C50 119.8(5)
C48 C49 H49A 120.1
C50 C49 H49A 120.1
C49 C50 C45 123.8(5)
C49 C50 H50A 118.1
C45 C50 H50A 118.1
C52 C51 C56 114.2(5)
C52 C51 B1 125.3(5)
C56 C51 B1 120.5(5)
C53 C52 C51 124.0(5)
C53 C52 H52A 118.0
C51 C52 H52A 118.0
C54 C53 C52 119.6(5)
C54 C53 H53A 120.2
C52 C53 H53A 120.2
C53 C54 C55 119.5(5)
C53 C54 H54A 120.3
C55 C54 H54A 120.3
C54 C55 C56 119.7(5)
C54 C55 H55A 120.2
C56 C55 H55A 120.2
C55 C56 C51 123.0(5)
C55 C56 H56A 118.5
C51 C56 H56A 118.5
C62 C57 C58 114.6(5)
C62 C57 B2 123.1(4)
C58 C57 B2 122.1(4)
C59 C58 C57 123.6(5)
C59 C58 H58A 118.2
C57 C58 H58A 118.2
C60 C59 C58 120.3(5)
C60 C59 H59A 119.8
C58 C59 H59A 119.8
C59 C60 C61 118.3(5)
C59 C60 H60A 120.9
C61 C60 H60A 120.9
C60 C61 C62 120.8(5)
C60 C61 H61A 119.6
C62 C61 H61A 119.6
C61 C62 C57 122.4(5)
C61 C62 H62A 118.8
C57 C62 H62A 118.8
C64 C63 C68 115.0(5)
C64 C63 B2 125.3(5)
C68 C63 B2 119.6(4)
C63 C64 C65 122.5(5)
C63 C64 H64A 118.7
C65 C64 H64A 118.7
C66 C65 C64 120.7(5)
C66 C65 H65A 119.7
C64 C65 H65A 119.7
C65 C66 C67 118.7(5)
C65 C66 H66A 120.7
C67 C66 H66A 120.7
C68 C67 C66 119.3(5)
C68 C67 H67A 120.3
C66 C67 H67A 120.3
C67 C68 C63 123.8(5)
C67 C68 H68A 118.1
C63 C68 H68A 118.1
C70 C69 C74 114.5(4)
C70 C69 B2 122.2(4)
C74 C69 B2 123.2(4)
C71 C70 C69 123.7(5)
C71 C70 H70A 118.2
C69 C70 H70A 118.2
C70 C71 C72 119.5(5)
C70 C71 H71A 120.3
C72 C71 H71A 120.3
C71 C72 C73 119.2(5)
C71 C72 H72A 120.4
C73 C72 H72A 120.4
C74 C73 C72 119.9(5)
C74 C73 H73A 120.1
C72 C73 H73A 120.1
C73 C74 C69 123.2(5)
C73 C74 H74A 118.4
C69 C74 H74A 118.4
C76 C75 C80 114.7(5)
C76 C75 B2 122.6(4)
C80 C75 B2 122.4(4)
C77 C76 C75 121.8(5)
C77 C76 H76A 119.1
C75 C76 H76A 119.1
C78 C77 C76 121.4(5)
C78 C77 H77A 119.3
C76 C77 H77A 119.3
C77 C78 C79 119.6(5)
C77 C78 H78A 120.2
C79 C78 H78A 120.2
C78 C79 C80 119.3(5)
C78 C79 H79A 120.4
C80 C79 H79A 120.4
C79 C80 C75 123.2(5)
C79 C80 H80A 118.4
C75 C80 H80A 118.4
C86 C81 C82 115.6(5)
C86 C81 B3 122.9(5)
C82 C81 B3 121.5(5)
C83 C82 C81 122.6(5)
C83 C82 H82A 118.7
C81 C82 H82A 118.7
C82 C83 C84 120.3(5)
C82 C83 H83A 119.8
C84 C83 H83A 119.8
C85 C84 C83 118.9(5)
C85 C84 H84A 120.5
C83 C84 H84A 120.5
C84 C85 C86 120.4(5)
C84 C85 H85A 119.8
C86 C85 H85A 119.8
C81 C86 C85 122.0(5)
C81 C86 H86A 119.0
C85 C86 H86A 119.0
C92 C87 C88 114.2(5)
C92 C87 B3 125.6(5)
C88 C87 B3 120.1(4)
C89 C88 C87 122.7(5)
C89 C88 H88A 118.7
C87 C88 H88A 118.7
C90 C89 C88 121.3(5)
C90 C89 H89A 119.3
C88 C89 H89A 119.3
C89 C90 C91 117.8(5)
C89 C90 H90A 121.1
C91 C90 H90A 121.1
C90 C91 C92 120.6(5)
C90 C91 H91A 119.7
C92 C91 H91A 119.7
C87 C92 C91 123.3(5)
C87 C92 H92A 118.3
C91 C92 H92A 118.3
C98 C93 C94 115.1(5)
C98 C93 B3 124.7(5)
C94 C93 B3 120.1(5)
C95 C94 C93 122.4(5)
C95 C94 H94A 118.8
C93 C94 H94A 118.8
C94 C95 C96 120.9(5)
C94 C95 H95A 119.5
C96 C95 H95A 119.5
C97 C96 C95 118.0(5)
C97 C96 H96A 121.0
C95 C96 H96A 121.0
C96 C97 C98 120.9(5)
C96 C97 H97A 119.6
C98 C97 H97A 119.6
C93 C98 C97 122.7(5)
C93 C98 H98A 118.7
C97 C98 H98A 118.7
C100 C99 C104 114.1(5)
C100 C99 B3 124.2(5)
C104 C99 B3 121.7(5)
C101 C100 C99 123.4(5)
C101 C100 H10G 118.3
C99 C100 H10G 118.3
C102 C101 C100 120.2(5)
C102 C101 H10H 119.9
C100 C101 H10H 119.9
C103 C102 C101 118.6(5)
C103 C102 H10I 120.7
C101 C102 H10I 120.7
C102 C103 C104 120.6(5)
C102 C103 H10J 119.7
C104 C103 H10J 119.7
C103 C104 C99 122.9(5)
C103 C104 H10K 118.5
C99 C104 H10K 118.5
C106 C105 C110 114.4(5)
C106 C105 B4 122.0(4)
C110 C105 B4 123.5(4)
C107 C106 C105 123.3(5)
C107 C106 H10L 118.4
C105 C106 H10L 118.4
C108 C107 C106 120.1(5)
C108 C107 H10M 119.9
C106 C107 H10M 119.9
C109 C108 C107 119.2(5)
C109 C108 H10N 120.4
C107 C108 H10N 120.4
C108 C109 C110 120.6(6)
C108 C109 H10O 119.7
C110 C109 H10O 119.7
C109 C110 C105 122.4(5)
C109 C110 H11D 118.8
C105 C110 H11D 118.8
C116 C111 C112 115.9(5)
C116 C111 B4 120.8(5)
C112 C111 B4 123.2(5)
C113 C112 C111 122.2(5)
C113 C112 H11E 118.9
C111 C112 H11E 118.9
C114 C113 C112 120.5(5)
C114 C113 H11F 119.8
C112 C113 H11F 119.8
C113 C114 C115 118.7(5)
C113 C114 H11G 120.7
C115 C114 H11G 120.7
C116 C115 C114 119.8(5)
C116 C115 H11H 120.1
C114 C115 H11H 120.1
C111 C116 C115 123.0(5)
C111 C116 H11I 118.5
C115 C116 H11I 118.5
C118 C117 C122 114.9(5)
C118 C117 B4 122.0(4)
C122 C117 B4 122.8(4)
C119 C118 C117 122.8(5)
C119 C118 H11J 118.6
C117 C118 H11J 118.6
C120 C119 C118 120.5(5)
C120 C119 H11K 119.7
C118 C119 H11K 119.7
C121 C120 C119 119.0(5)
C121 C120 H12D 120.5
C119 C120 H12D 120.5
C120 C121 C122 120.5(5)
C120 C121 H12E 119.8
C122 C121 H12E 119.8
C121 C122 C117 122.3(5)
C121 C122 H12F 118.9
C117 C122 H12F 118.9
C124 C123 C128 114.3(5)
C124 C123 B4 121.7(5)
C128 C123 B4 123.9(5)
C125 C124 C123 123.3(5)
C125 C124 H12G 118.3
C123 C124 H12G 118.3
C126 C125 C124 120.0(5)
C126 C125 H12H 120.0
C124 C125 H12H 120.0
C125 C126 C127 119.5(5)
C125 C126 H12I 120.2
C127 C126 H12I 120.2
C126 C127 C128 120.4(5)
C126 C127 H12J 119.8
C128 C127 H12J 119.8
C127 C128 C123 122.3(5)
C127 C128 H12K 118.8
C123 C128 H12K 118.8
C134 C129 C130 113.8(5)
C134 C129 B5 125.6(4)
C130 C129 B5 120.6(4)
C131 C130 C129 123.2(5)
C131 C130 H13D 118.4
C129 C130 H13D 118.4
C132 C131 C130 120.6(5)
C132 C131 H13E 119.7
C130 C131 H13E 119.7
C131 C132 C133 118.2(5)
C131 C132 H13F 120.9
C133 C132 H13F 120.9
C134 C133 C132 120.9(5)
C134 C133 H13G 119.6
C132 C133 H13G 119.6
C133 C134 C129 123.2(5)
C133 C134 H13H 118.4
C129 C134 H13H 118.4
C140 C135 C136 115.0(5)
C140 C135 B5 123.1(4)
C136 C135 B5 121.8(5)
C137 C136 C135 122.7(5)
C137 C136 H13I 118.7
C135 C136 H13I 118.7
C138 C137 C136 120.7(5)
C138 C137 H13J 119.6
C136 C137 H13J 119.6
C137 C138 C139 118.9(5)
C137 C138 H13K 120.6
C139 C138 H13K 120.6
C138 C139 C140 120.2(5)
C138 C139 H13L 119.9
C140 C139 H13L 119.9
C135 C140 C139 122.4(5)
C135 C140 H14D 118.8
C139 C140 H14D 118.8
C146 C141 C142 114.9(5)
C146 C141 B5 125.3(4)
C142 C141 B5 119.5(4)
C143 C142 C141 123.6(5)
C143 C142 H14E 118.2
C141 C142 H14E 118.2
C142 C143 C144 119.6(5)
C142 C143 H14F 120.2
C144 C143 H14F 120.2
C145 C144 C143 118.2(5)
C145 C144 H14G 120.9
C143 C144 H14G 120.9
C146 C145 C144 121.2(5)
C146 C145 H14H 119.4
C144 C145 H14H 119.4
C145 C146 C141 122.5(5)
C145 C146 H14I 118.7
C141 C146 H14I 118.7
C152 C147 C148 113.9(5)
C152 C147 B5 125.0(5)
C148 C147 B5 121.1(5)
C149 C148 C147 122.4(5)
C149 C148 H14J 118.8
C147 C148 H14J 118.8
C150 C149 C148 121.7(5)
C150 C149 H14K 119.1
C148 C149 H14K 119.1
C149 C150 C151 117.5(5)
C149 C150 H15D 121.3
C151 C150 H15D 121.3
C150 C151 C152 120.9(5)
C150 C151 H15E 119.5
C152 C151 H15E 119.5
C151 C152 C147 123.6(5)
C151 C152 H15F 118.2
C147 C152 H15F 118.2
C154 C153 C158 113.5(5)
C154 C153 B6 124.2(5)
C158 C153 B6 122.2(4)
C155 C154 C153 123.6(5)
C155 C154 H15G 118.2
C153 C154 H15G 118.2
C156 C155 C154 120.4(5)
C156 C155 H15H 119.8
C154 C155 H15H 119.8
C155 C156 C157 119.3(5)
C155 C156 H15I 120.3
C157 C156 H15I 120.3
C156 C157 C158 119.1(5)
C156 C157 H15J 120.4
C158 C157 H15J 120.4
C157 C158 C153 123.9(5)
C157 C158 H15K 118.1
C153 C158 H15K 118.1
C160 C159 C164 114.5(5)
C160 C159 B6 120.8(5)
C164 C159 B6 124.7(5)
C159 C160 C161 124.0(5)
C159 C160 H16D 118.0
C161 C160 H16D 118.0
C162 C161 C160 119.6(5)
C162 C161 H16E 120.2
C160 C161 H16E 120.2
C163 C162 C161 118.5(5)
C163 C162 H16F 120.8
C161 C162 H16F 120.8
C162 C163 C164 120.9(5)
C162 C163 H16G 119.5
C164 C163 H16G 119.5
C163 C164 C159 122.4(5)
C163 C164 H16H 118.8
C159 C164 H16H 118.8
C170 C165 C166 114.5(5)
C170 C165 B6 125.4(5)
C166 C165 B6 120.0(5)
C167 C166 C165 123.8(5)
C167 C166 H16I 118.1
C165 C166 H16I 118.1
C166 C167 C168 119.3(5)
C166 C167 H16J 120.3
C168 C167 H16J 120.3
C169 C168 C167 119.9(5)
C169 C168 H16K 120.1
C167 C168 H16K 120.1
C168 C169 C170 118.9(5)
C168 C169 H16L 120.6
C170 C169 H16L 120.6
C165 C170 C169 123.5(5)
C165 C170 H17D 118.3
C169 C170 H17D 118.3
C172 C171 C176 114.9(4)
C172 C171 B6 119.9(4)
C176 C171 B6 125.0(4)
C173 C172 C171 123.6(5)
C173 C172 H17E 118.2
C171 C172 H17E 118.2
C174 C173 C172 119.8(5)
C174 C173 H17F 120.1
C172 C173 H17F 120.1
C175 C174 C173 118.7(5)
C175 C174 H17G 120.6
C173 C174 H17G 120.6
C174 C175 C176 121.2(5)
C174 C175 H17H 119.4
C176 C175 H17H 119.4
C175 C176 C171 121.6(5)
C175 C176 H17I 119.2
C171 C176 H17I 119.2

loop_
_geom_bond_atom_site_label_1
_geom_bond_atom_site_label_2
_geom_bond_distance
Ce1 O5 2.444(4)
Ce1 O4 2.454(3)
Ce1 O8 2.463(3)
Ce1 O7 2.484(3)
Ce1 O6 2.487(3)
Ce1 O3 2.490(3)
Ce1 O1 2.502(3)
Ce1 O2 2.504(4)
Ce2 O10 2.424(3)
Ce2 O11 2.440(4)
Ce2 O13 2.449(3)
Ce2 O15 2.459(4)
Ce2 O14 2.474(4)
Ce2 O9 2.483(3)
Ce2 O16 2.488(3)
Ce2 O12 2.511(4)
S1 O1 1.533(4)
S1 C2 1.779(5)
S1 C1 1.786(5)
S2 O2 1.521(4)
S2 C4 1.776(5)
S2 C3 1.784(5)
S3 O3 1.529(4)
S3 C5 1.771(5)
S3 C6 1.799(5)
S4 O4 1.537(3)
S4 C7 1.788(5)
S4 C8 1.790(5)
S5A O5 1.542(4)
S5A C10A 1.771(8)
S5A C9 1.785(5)
S5B O5 1.645(6)
S5B C10B 1.70(2)
S5B C9 1.817(8)
S6 O6 1.527(4)
S6 C11 1.781(5)
S6 C12 1.794(5)
S7 O7 1.516(4)
S7 C13 1.777(5)
S7 C14 1.779(5)
S8 O8 1.526(4)
S8 C16 1.777(6)
S8 C15 1.784(5)
S9 O9 1.536(3)
S9 C18 1.772(6)
S9 C17 1.789(6)
S10 O10 1.534(4)
S10 C19 1.780(5)
S10 C20 1.795(6)
S11 O11 1.529(4)
S11 C22 1.766(6)
S11 C21 1.779(5)
S12 O12 1.528(4)
S12 C23 1.786(5)
S12 C24 1.795(5)
S13 O13 1.527(4)
S13 C25 1.778(5)
S13 C26 1.788(5)
S14 O14 1.525(4)
S14 C27 1.760(6)
S14 C28 1.783(6)
S15 O15 1.506(4)
S15 C29 1.761(5)
S15 C30 1.770(5)
S16 O16 1.530(3)
S16 C32 1.767(5)
S16 C31 1.781(5)
B1 C33 1.639(8)
B1 C51 1.644(8)
B1 C39 1.647(8)
B1 C45 1.650(8)
B2 C75 1.626(8)
B2 C69 1.636(7)
B2 C63 1.647(7)
B2 C57 1.650(7)
B3 C87 1.650(7)
B3 C99 1.659(8)
B3 C81 1.667(8)
B3 C93 1.668(8)
B4 C123 1.643(7)
B4 C105 1.644(8)
B4 C117 1.648(7)
B4 C111 1.651(7)
B5 C135 1.657(7)
B5 C141 1.660(7)
B5 C147 1.662(7)
B5 C129 1.671(7)
B6 C165 1.633(7)
B6 C153 1.635(7)
B6 C159 1.639(7)
B6 C171 1.678(7)
C1 H1A 0.9800
C1 H1B 0.9800
C1 H1C 0.9800
C2 H2A 0.9800
C2 H2B 0.9800
C2 H2C 0.9800
C3 H3A 0.9800
C3 H3B 0.9800
C3 H3C 0.9800
C4 H4A 0.9800
C4 H4B 0.9800
C4 H4C 0.9800
C5 H5A 0.9800
C5 H5B 0.9800
C5 H5C 0.9800
C6 H6A 0.9800
C6 H6B 0.9800
C6 H6C 0.9800
C7 H7A 0.9800
C7 H7B 0.9800
C7 H7C 0.9800
C8 H8A 0.9800
C8 H8B 0.9800
C8 H8C 0.9800
C9 H9A 0.9800
C9 H9B 0.9800
C9 H9C 0.9800
C10A H10A 0.9800
C10A H10B 0.9800
C10A H10C 0.9800
C10B H10D 0.9800
C10B H10E 0.9800
C10B H10F 0.9800
C11 H11A 0.9800
C11 H11B 0.9800
C11 H11C 0.9800
C12 H12A 0.9800
C12 H12B 0.9800
C12 H12C 0.9800
C13 H13A 0.9800
C13 H13B 0.9800
C13 H13C 0.9800
C14 H14A 0.9800
C14 H14B 0.9800
C14 H14C 0.9800
C15 H15A 0.9800
C15 H15B 0.9800
C15 H15C 0.9800
C16 H16A 0.9800
C16 H16B 0.9800
C16 H16C 0.9800
C17 H17A 0.9800
C17 H17B 0.9800
C17 H17C 0.9800
C18 H18A 0.9800
C18 H18B 0.9800
C18 H18C 0.9800
C19 H19A 0.9800
C19 H19B 0.9800
C19 H19C 0.9800
C20 H20A 0.9800
C20 H20B 0.9800
C20 H20C 0.9800
C21 H21A 0.9800
C21 H21B 0.9800
C21 H21C 0.9800
C22 H22A 0.9800
C22 H22B 0.9800
C22 H22C 0.9800
C23 H23A 0.9800
C23 H23B 0.9800
C23 H23C 0.9800
C24 H24A 0.9800
C24 H24B 0.9800
C24 H24C 0.9800
C25 H25A 0.9800
C25 H25B 0.9800
C25 H25C 0.9800
C26 H26A 0.9800
C26 H26B 0.9800
C26 H26C 0.9800
C27 H27A 0.9800
C27 H27B 0.9800
C27 H27C 0.9800
C28 H28A 0.9800
C28 H28B 0.9800
C28 H28C 0.9800
C29 H29A 0.9800
C29 H29B 0.9800
C29 H29C 0.9800
C30 H30A 0.9800
C30 H30B 0.9800
C30 H30C 0.9800
C31 H31A 0.9800
C31 H31B 0.9800
C31 H31C 0.9800
C32 H32A 0.9800
C32 H32B 0.9800
C32 H32C 0.9800
C33 C38 1.409(7)
C33 C34 1.409(7)
C34 C35 1.381(7)
C34 H34A 0.9500
C35 C36 1.398(7)
C35 H35A 0.9500
C36 C37 1.378(7)
C36 H36A 0.9500
C37 C38 1.402(7)
C37 H37A 0.9500
C38 H38A 0.9500
C39 C44 1.395(7)
C39 C40 1.409(7)
C40 C41 1.386(7)
C40 H40A 0.9500
C41 C42 1.391(7)
C41 H41A 0.9500
C42 C43 1.384(8)
C42 H42A 0.9500
C43 C44 1.378(7)
C43 H43A 0.9500
C44 H44A 0.9500
C45 C50 1.405(7)
C45 C46 1.407(7)
C46 C47 1.378(7)
C46 H46A 0.9500
C47 C48 1.391(7)
C47 H47A 0.9500
C48 C49 1.382(7)
C48 H48A 0.9500
C49 C50 1.385(7)
C49 H49A 0.9500
C50 H50A 0.9500
C51 C52 1.406(7)
C51 C56 1.410(7)
C52 C53 1.386(7)
C52 H52A 0.9500
C53 C54 1.378(7)
C53 H53A 0.9500
C54 C55 1.396(7)
C54 H54A 0.9500
C55 C56 1.396(7)
C55 H55A 0.9500
C56 H56A 0.9500
C57 C62 1.398(7)
C57 C58 1.400(7)
C58 C59 1.377(7)
C58 H58A 0.9500
C59 C60 1.376(7)
C59 H59A 0.9500
C60 C61 1.382(7)
C60 H60A 0.9500
C61 C62 1.391(7)
C61 H61A 0.9500
C62 H62A 0.9500
C63 C64 1.391(6)
C63 C68 1.394(7)
C64 C65 1.397(7)
C64 H64A 0.9500
C65 C66 1.369(8)
C65 H65A 0.9500
C66 C67 1.397(7)
C66 H66A 0.9500
C67 C68 1.384(7)
C67 H67A 0.9500
C68 H68A 0.9500
C69 C70 1.399(6)
C69 C74 1.401(6)
C70 C71 1.377(7)
C70 H70A 0.9500
C71 C72 1.382(7)
C71 H71A 0.9500
C72 C73 1.386(7)
C72 H72A 0.9500
C73 C74 1.376(7)
C73 H73A 0.9500
C74 H74A 0.9500
C75 C76 1.408(7)
C75 C80 1.413(7)
C76 C77 1.389(7)
C76 H76A 0.9500
C77 C78 1.365(7)
C77 H77A 0.9500
C78 C79 1.377(7)
C78 H78A 0.9500
C79 C80 1.395(6)
C79 H79A 0.9500
C80 H80A 0.9500
C81 C86 1.394(7)
C81 C82 1.394(7)
C82 C83 1.377(7)
C82 H82A 0.9500
C83 C84 1.384(7)
C83 H83A 0.9500
C84 C85 1.365(7)
C84 H84A 0.9500
C85 C86 1.397(7)
C85 H85A 0.9500
C86 H86A 0.9500
C87 C92 1.398(7)
C87 C88 1.407(6)
C88 C89 1.398(7)
C88 H88A 0.9500
C89 C90 1.375(7)
C89 H89A 0.9500
C90 C91 1.382(7)
C90 H90A 0.9500
C91 C92 1.402(7)
C91 H91A 0.9500
C92 H92A 0.9500
C93 C98 1.381(7)
C93 C94 1.410(7)
C94 C95 1.380(7)
C94 H94A 0.9500
C95 C96 1.384(7)
C95 H95A 0.9500
C96 C97 1.372(8)
C96 H96A 0.9500
C97 C98 1.398(8)
C97 H97A 0.9500
C98 H98A 0.9500
C99 C100 1.397(7)
C99 C104 1.413(7)
C100 C101 1.392(7)
C100 H10G 0.9500
C101 C102 1.390(7)
C101 H10H 0.9500
C102 C103 1.370(7)
C102 H10I 0.9500
C103 C104 1.395(7)
C103 H10J 0.9500
C104 H10K 0.9500
C105 C106 1.401(7)
C105 C110 1.402(6)
C106 C107 1.381(7)
C106 H10L 0.9500
C107 C108 1.375(8)
C107 H10M 0.9500
C108 C109 1.361(8)
C108 H10N 0.9500
C109 C110 1.396(7)
C109 H10O 0.9500
C110 H11D 0.9500
C111 C116 1.379(7)
C111 C112 1.408(7)
C112 C113 1.389(7)
C112 H11E 0.9500
C113 C114 1.378(7)
C113 H11F 0.9500
C114 C115 1.399(7)
C114 H11G 0.9500
C115 C116 1.394(7)
C115 H11H 0.9500
C116 H11I 0.9500
C117 C118 1.404(6)
C117 C122 1.414(7)
C118 C119 1.389(7)
C118 H11J 0.9500
C119 C120 1.380(7)
C119 H11K 0.9500
C120 C121 1.375(7)
C120 H12D 0.9500
C121 C122 1.398(7)
C121 H12E 0.9500
C122 H12F 0.9500
C123 C124 1.406(7)
C123 C128 1.410(7)
C124 C125 1.381(7)
C124 H12G 0.9500
C125 C126 1.367(7)
C125 H12H 0.9500
C126 C127 1.372(7)
C126 H12I 0.9500
C127 C128 1.389(7)
C127 H12J 0.9500
C128 H12K 0.9500
C129 C134 1.395(7)
C129 C130 1.410(7)
C130 C131 1.386(7)
C130 H13D 0.9500
C131 C132 1.361(7)
C131 H13E 0.9500
C132 C133 1.386(7)
C132 H13F 0.9500
C133 C134 1.374(7)
C133 H13G 0.9500
C134 H13H 0.9500
C135 C140 1.401(7)
C135 C136 1.411(6)
C136 C137 1.380(7)
C136 H13I 0.9500
C137 C138 1.378(7)
C137 H13J 0.9500
C138 C139 1.381(7)
C138 H13K 0.9500
C139 C140 1.401(6)
C139 H13L 0.9500
C140 H14D 0.9500
C141 C146 1.391(6)
C141 C142 1.401(7)
C142 C143 1.375(7)
C142 H14E 0.9500
C143 C144 1.392(7)
C143 H14F 0.9500
C144 C145 1.377(7)
C144 H14G 0.9500
C145 C146 1.377(7)
C145 H14H 0.9500
C146 H14I 0.9500
C147 C152 1.391(7)
C147 C148 1.419(7)
C148 C149 1.390(7)
C148 H14J 0.9500
C149 C150 1.370(7)
C149 H14K 0.9500
C150 C151 1.382(7)
C150 H15D 0.9500
C151 C152 1.390(7)
C151 H15E 0.9500
C152 H15F 0.9500
C153 C154 1.397(7)
C153 C158 1.401(7)
C154 C155 1.384(7)
C154 H15G 0.9500
C155 C156 1.365(8)
C155 H15H 0.9500
C156 C157 1.376(7)
C156 H15I 0.9500
C157 C158 1.398(7)
C157 H15J 0.9500
C158 H15K 0.9500
C159 C160 1.389(7)
C159 C164 1.399(7)
C160 C161 1.390(7)
C160 H16D 0.9500
C161 C162 1.386(7)
C161 H16E 0.9500
C162 C163 1.370(8)
C162 H16F 0.9500
C163 C164 1.398(7)
C163 H16G 0.9500
C164 H16H 0.9500
C165 C170 1.387(7)
C165 C166 1.408(7)
C166 C167 1.369(7)
C166 H16I 0.9500
C167 C168 1.388(8)
C167 H16J 0.9500
C168 C169 1.381(7)
C168 H16K 0.9500
C169 C170 1.400(7)
C169 H16L 0.9500
C170 H17D 0.9500
C171 C172 1.395(7)
C171 C176 1.414(6)
C172 C173 1.385(7)
C172 H17E 0.9500
C173 C174 1.383(7)
C173 H17F 0.9500
C174 C175 1.377(7)
C174 H17G 0.9500
C175 C176 1.390(7)
C175 H17H 0.9500
C176 H17I 0.9500
